data_7205027
loop_
_publ_author_name
'Nilges, Tom'
'Reiser, Sara'
'Hong, Jung Hoon'
'Gaudin, Etienne'
'Pfitzner, Arno'

_publ_section_exptl_refinement 423K
_publ_section_title
;
 Preparation, structural, Raman and impedance spectroscopic
 characterisation of the silver ion conductor (AgI)2Ag3SbS3
;
_journal_coden_ASTM PPCPFQ
_journal_issue 23
_journal_name_full 'Physical Chemistry Chemical Physics'
_journal_page_first 5888
_journal_page_last 5894
_journal_paper_doi 10.1039/b203556a
_journal_volume 4
_journal_year 2002
_chemical_formula_sum 'Ag5 I2 S3 Sb'
_chemical_formula_weight 1011.1
_space_group_IT_number 58
_symmetry_cell_setting orthorhombic
_symmetry_space_group_name_Hall '-P 2 2n'
_symmetry_space_group_name_H-M 'P n n m'
_cell_angle_alpha 90
_cell_angle_beta 90
_cell_angle_gamma 90
_cell_formula_units_Z 4
_cell_length_a 11.0243(8)
_cell_length_b 13.598(1)
_cell_length_c 7.7442(5)
_cell_measurement_radiation 'Mo K\a'
_cell_measurement_reflns_used 8000
_cell_measurement_temperature 423
_cell_measurement_theta_max 30.39
_cell_measurement_theta_min 3.03
_cell_measurement_wavelength 0.71073
_cell_volume 1160.92(14)
_computing_cell_refinement 'Stoe CELL using 8000 reflections'
_computing_data_collection 'Stoe IPDS'
_computing_data_reduction 'Stoe DISPLAY'
_computing_molecular_graphics 'DIAMOND and SCIAN'
_computing_publication_material 'Word 2000'
_computing_structure_refinement JANA98
_computing_structure_solution SHELXS
_diffrn_measured_fraction_theta_full 0.947
_diffrn_measured_fraction_theta_max 0.947
_diffrn_measurement_device 'imaging plate system'
_diffrn_measurement_device_type 'IPDS Stoe'
_diffrn_measurement_method '??integration method??'
_diffrn_radiation_probe x-ray
_diffrn_radiation_type 'Mo K\a'
_diffrn_radiation_wavelength 0.71073
_diffrn_reflns_av_R_equivalents 0.0519
_diffrn_reflns_av_sigmaI/netI 0.0310
_diffrn_reflns_limit_h_max 15
_diffrn_reflns_limit_h_min -15
_diffrn_reflns_limit_k_max 19
_diffrn_reflns_limit_k_min -19
_diffrn_reflns_limit_l_max 10
_diffrn_reflns_limit_l_min -10
_diffrn_reflns_number 17982
_diffrn_reflns_theta_full 30.39
_diffrn_reflns_theta_max 30.39
_diffrn_reflns_theta_min 3.03
_exptl_absorpt_coefficient_mu 16.3583
_exptl_absorpt_correction_T_max 0.1627
_exptl_absorpt_correction_T_min 0.1137
_exptl_absorpt_correction_type gaussian
_exptl_crystal_colour yellow
_exptl_crystal_density_meas 5.783
_exptl_crystal_density_meas_temp 423
_exptl_crystal_description isometric
_exptl_crystal_F_000 1760
_exptl_crystal_size_max 0.31
_exptl_crystal_size_mid 0.20
_exptl_crystal_size_min 0.16
_refine_diff_density_max 0.69
_refine_diff_density_min -0.76
_refine_ls_extinction_coef 0.113(5)
_refine_ls_extinction_method 'B-C type 1 Lorentzian isotropic'
_refine_ls_goodness_of_fit_all 1.27
_refine_ls_goodness_of_fit_obs 1.05
_refine_ls_number_parameters 161
_refine_ls_number_reflns 1775
_refine_ls_R_factor_all 0.0560
_refine_ls_R_factor_gt 0.0294
_refine_ls_shift/esd_max 0.0023
_refine_ls_shift/esd_mean 0.0001
_refine_ls_structure_factor_coef Fsqd
_refine_ls_weighting_details w=1/(\s^2^(I)+0.000576I^2^)
_refine_ls_weighting_scheme sigma
_refine_ls_wR_factor_all 0.0582
_refine_ls_wR_factor_gt 0.0542
_reflns_limit_h_max 15
_reflns_limit_h_min 0
_reflns_limit_k_max 19
_reflns_limit_k_min 0
_reflns_limit_l_max 10
_reflns_limit_l_min 0
_reflns_number_observed 1127
_reflns_number_total 1775
_reflns_observed_criterion 2
_cod_data_source_file b203556a.cif
_cod_data_source_block 423K
_cod_depositor_comments
;
The following automatic conversions were performed:
'_diffrn_radiation_probe' value 'X-ray' changed to 'x-ray' according to
'/home/saulius/struct/CIF-dictionaries/cif_core.dic' dictionary named
'cif_core.dic' version 2.4.1 from 2010-06-29.

Automatic conversion script
Id: cif_fix_enum 1527 2010-12-29 10:47:43Z saulius 

 Updated bibliographic information.

 Antanas Vaitkus,
 2019-10-03
;
_cod_original_cell_volume 1160.9(2)
_cod_original_formula_sum 'Ag5 I2 Sb1 S3'
_cod_database_code 7205027

loop_
_symmetry_equiv_pos_site_id
_symmetry_equiv_pos_as_xyz
1 x,y,z
2 x,y,-z
3 1/2-x,1/2+y,1/2+z
4 1/2-x,1/2+y,1/2-z
5 -x,-y,-z
6 -x,-y,z
7 1/2+x,1/2-y,1/2-z
8 1/2+x,1/2-y,1/2+z

loop_
_atom_site_aniso_label
_atom_site_aniso_U_11
_atom_site_aniso_U_22
_atom_site_aniso_U_33
_atom_site_aniso_U_12
_atom_site_aniso_U_13
_atom_site_aniso_U_23
Ag1 0.184(2) 0.082(1) 0.118(2) -0.028(1) -0.014(1) -0.0359(9)
Ag2 0.24(1) 0.27(2) 0.055(2) 0.19(2) 0 0
Ag2' 0.27(2) 0.081(7) 0.099(8) 0.04(1) 0 0
Ag2'' 0.045(5) 0.27(3) 0.092(8) 0.002(6) 0 0
Ag3 0.067(5) 0.154(9) 0.20(2) -0.020(6) -0.058(9) 0.00(1)
Ag3' 0.052(4) 0.101(6) 0.16(4) -0.016(4) 0 0
Ag4 0.069(4) 0.22(1) 0.31(1) -0.038(6) -0.018(5) -0.15(1)
Ag4' 0.063(8) 0.18(3) 0.17(1) -0.03(1) 0 0
I1 0.0496(3) 0.0866(5) 0.0534(4) 0.0047(3) 0 0
I2 0.0581(3) 0.0467(3) 0.0912(5) 0.0019(2) 0 0
Sb 0.0256(2) 0.0420(2) 0.0516(3) -0.0012(2) 0 0
S1 0.0427(8) 0.0317(8) 0.051(1) -0.0015(6) 0 0
S2 0.0458(6) 0.0414(6) 0.0412(8) 0.0022(5) -0.0013(5) -0.0049(5)

loop_
_atom_site_label
_atom_site_type_symbol
_atom_site_symmetry_multiplicity
_atom_site_occupancy
_atom_site_fract_x
_atom_site_fract_y
_atom_site_fract_z
_atom_site_U_iso_or_equiv
Ag1 Ag 1 0.981(3) 0.2739(2) 0.2434(1) 0.2619(3) 0.128(1)
Ag2 Ag 2 0.72(3) 0.216(2) 0.486(3) 0 0.189(8)
Ag2' Ag 2 0.26(2) 0.301(4) 0.546(2) 0 0.151(7)
Ag2'' Ag 2 0.15(2) 0.174(1) 0.400(4) 0 0.14(1)
Ag3 Ag 1 0.42(3) 0.003(2) 0.133(1) -0.130(6) 0.139(7)
Ag3' Ag 2 0.21(5) 0.020(2) 0.865(2) 0 0.10(1)
Ag4 Ag 1 0.33(2) 0.5359(9) 0.447(2) 0.227(3) 0.198(7)
Ag4' Ag 2 0.22(9) 0.5 0.5 0.241(3) 0.14(1)
I1 I 2 1 0.54883(5) 0.28240(5) 0 0.0632(2)
I2 I 2 1 0.05261(5) 0.64324(4) 0 0.0653(2)
Sb Sb 2 1 0.31337(3) 0.99943(4) 0 0.0397(1)
S1 S 2 1 0.2045(1) 0.1544(1) 0 0.0419(5)
S2 S 1 1 0.3049(1) 0.4269(1) 0.2680(2) 0.0428(4)
Ag1d Ag 1 1 0.2711 0.2402 0.2763 0.037995
Ag2d Ag 2 1 0.2064 0.4828 0 0.037995
Ag2'd Ag 2 1 0.2839 0.5442 0 0.037995
Ag2''d Ag 2 1 0.1736 0.4077 0 0.037995
Ag3d Ag 1 1 0.0017 0.136 -0.1247 0.037995
Ag4d Ag 1 1 0.5308 0.4432 0.2548 0.037995

loop_
_atom_type_symbol
_atom_type_oxidation_number
_atom_type_number_in_cell
_atom_type_scat_dispersion_real
_atom_type_scat_dispersion_imag
_atom_type_scat_source
_atom_type_scat_Cromer_Mann_a1
_atom_type_scat_Cromer_Mann_b1
_atom_type_scat_Cromer_Mann_a2
_atom_type_scat_Cromer_Mann_b2
_atom_type_scat_Cromer_Mann_a3
_atom_type_scat_Cromer_Mann_b3
_atom_type_scat_Cromer_Mann_a4
_atom_type_scat_Cromer_Mann_b4
_atom_type_scat_Cromer_Mann_c
Ag 0 40 -0.897 1.102 International_Tables_Vol_C 19.2808 0.6446 16.688499 7.4726 4.8045 24.6605 1.0463 99.815598 5.179
I 0 16 -0.474 1.812 International_Tables_Vol_C 20.1472 4.347 18.9949 0.3814 7.5138 27.766001 2.2735 66.877602 4.0712
Sb 0 8 -0.587 1.546 International_Tables_Vol_C 19.6418 5.3034 19.0455 0.4607 5.0371 27.9074 2.6827 75.282501 4.5909
S 0 24 0.125 0.123 International_Tables_Vol_C 6.9053 1.4679 5.2034 22.215099 1.4379 0.2536 1.5863 56.172001 0.8669

loop_
_geom_angle_atom_site_label_1
_geom_angle_atom_site_label_2
_geom_angle_atom_site_label_3
_geom_angle
_geom_angle_site_symmetry_1
_geom_angle_site_symmetry_2
_geom_angle_site_symmetry_3
Ag2' Ag1 Ag2'' 144.2(9) 3_545 . .
Ag2' Ag1 Ag3 67.0(9) 3_545 . 2_555
Ag2' Ag1 Ag3 118.4(9) 3_545 . 8_555
Ag2' Ag1 Ag3' 104.9(6) 3_545 . 3_545
Ag2' Ag1 I1 52.3(6) 3_545 . 7_455
Ag2' Ag1 I2 56.8(7) 3_545 . 3_545
Ag2' Ag1 S1 89.1(3) 3_545 . .
Ag2' Ag1 S2 144.5(3) 3_545 . .
Ag2' Ag1 Ag1d 33.1(9) 3_545 . .
Ag2' Ag1 Ag2'd 3.2(7) 3_545 . 3_545
Ag2' Ag1 Ag2''d 144.9(7) 3_545 . .
Ag2' Ag1 Ag3d 117.5(6) 3_545 . 8_555
Ag2'' Ag1 Ag3 78.6(8) . . 2_555
Ag2'' Ag1 Ag3 95.3(8) . . 8_555
Ag2'' Ag1 Ag3' 104.9(8) . . 3_545
Ag2'' Ag1 I1 100.4(2) . . 7_455
Ag2'' Ag1 I2 158.9(5) . . 3_545
Ag2'' Ag1 S1 72.2(7) . . .
Ag2'' Ag1 S2 52.3(7) . . .
Ag2'' Ag1 Ag1d 137(1) . . .
Ag2'' Ag1 Ag2'd 147.2(5) . . 3_545
Ag2'' Ag1 Ag2''d 1.4(7) . . .
Ag2'' Ag1 Ag3d 96.2(6) . . 8_555
Ag3 Ag1 Ag3 173.1(6) 2_555 . 8_555
Ag3 Ag1 Ag3' 161.7(8) 2_555 . 3_545
Ag3 Ag1 I1 56.2(7) 2_555 . 7_455
Ag3 Ag1 I2 122.2(5) 2_555 . 3_545
Ag3 Ag1 S1 44.6(7) 2_555 . .
Ag3 Ag1 S2 123.1(4) 2_555 . .
Ag3 Ag1 Ag1d 84(1) 2_555 . .
Ag3 Ag1 Ag2'd 69.6(6) 2_555 . 3_545
Ag3 Ag1 Ag2''d 79.6(5) 2_555 . .
Ag3 Ag1 Ag3d 173.7(3) 2_555 . 8_555
Ag3 Ag1 Ag3 173.1(6) 8_555 . 2_555
Ag3 Ag1 Ag3' 17.8(9) 8_555 . 3_545
Ag3 Ag1 I1 122.8(8) 8_555 . 7_455
Ag3 Ag1 I2 64.2(6) 8_555 . 3_545
Ag3 Ag1 S1 136.5(8) 8_555 . .
Ag3 Ag1 S2 50.0(4) 8_555 . .
Ag3 Ag1 Ag1d 99(1) 8_555 . .
Ag3 Ag1 Ag2'd 116.0(7) 8_555 . 3_545
Ag3 Ag1 Ag2''d 94.2(6) 8_555 . .
Ag3 Ag1 Ag3d 1.0(7) 8_555 . 8_555
Ag3' Ag1 I1 105.7(3) 3_545 . 7_455
Ag3' Ag1 I2 56.8(4) 3_545 . 3_545
Ag3' Ag1 S1 153.6(3) 3_545 . .
Ag3' Ag1 S2 53.8(4) 3_545 . .
Ag3' Ag1 Ag1d 81(1) 3_545 . .
Ag3' Ag1 Ag2'd 103.1(3) 3_545 . 3_545
Ag3' Ag1 Ag2''d 103.7(4) 3_545 . .
Ag3' Ag1 Ag3d 17.1(2) 3_545 . 8_555
I1 Ag1 I2 95.35(6) 7_455 . 3_545
I1 Ag1 S1 100.57(8) 7_455 . .
I1 Ag1 S2 102.04(7) 7_455 . .
I1 Ag1 Ag1d 39(1) 7_455 . .
I1 Ag1 Ag2'd 55.17(4) 7_455 . 3_545
I1 Ag1 Ag2''d 100.25(6) 7_455 . .
I1 Ag1 Ag3d 122.23(7) 7_455 . 8_555
I2 Ag1 S1 118.67(8) 3_545 . .
I2 Ag1 S2 110.69(8) 3_545 . .
I2 Ag1 Ag1d 56(1) 3_545 . .
I2 Ag1 Ag2'd 53.91(4) 3_545 . 3_545
I2 Ag1 Ag2''d 158.04(8) 3_545 . .
I2 Ag1 Ag3d 63.32(4) 3_545 . 8_555
S1 Ag1 S2 122.7(1) . . .
S1 Ag1 Ag1d 119(1) . . .
S1 Ag1 Ag2'd 89.83(6) . . 3_545
S1 Ag1 Ag2''d 73.57(7) . . .
S1 Ag1 Ag3d 137.14(9) . . 8_555
S2 Ag1 Ag1d 111.4(9) . . .
S2 Ag1 Ag2'd 145.00(9) . . 3_545
S2 Ag1 Ag2''d 50.95(5) . . .
S2 Ag1 Ag3d 50.65(5) . . 8_555
Ag1d Ag1 Ag2'd 33.8(9) . . 3_545
Ag1d Ag1 Ag2''d 137(1) . . .
Ag1d Ag1 Ag3d 98(1) . . 8_555
Ag2'd Ag1 Ag2''d 147.89(7) 3_545 . .
Ag2'd Ag1 Ag3d 115.08(7) 3_545 . 8_555
Ag2''d Ag1 Ag3d 95.11(5) . . 8_555
Ag2' Ag2 Ag2'' 153(3) . . .
Ag2' Ag2 Ag4 38(1) . . 5_665
Ag2' Ag2 Ag4 38(1) . . 6_665
Ag2' Ag2 I2 89(2) . . .
Ag2' Ag2 I2 169(3) . . 5_565
Ag2' Ag2 S2 85(1) . . .
Ag2' Ag2 S2 85(1) . . 2_555
Ag2' Ag2 Ag2d 162(*) . . .
Ag2' Ag2 Ag2'd 5(2) . . .
Ag2' Ag2 Ag2''d 155(3) . . .
Ag2'' Ag2 Ag4 123(2) . . 5_665
Ag2'' Ag2 Ag4 123(2) . . 6_665
Ag2'' Ag2 I2 119(2) . . .
Ag2'' Ag2 I2 38(1) . . 5_565
Ag2'' Ag2 S2 81(1) . . .
Ag2'' Ag2 S2 81(1) . . 2_555
Ag2'' Ag2 Ag2d 45(*) . . .
Ag2'' Ag2 Ag2'd 158(3) . . .
Ag2'' Ag2 Ag2''d 2(1) . . .
Ag4 Ag2 Ag4 62.6(7) 5_665 . 6_665
Ag4 Ag2 I2 108(1) 5_665 . .
Ag4 Ag2 I2 146.6(7) 5_665 . 5_565
Ag4 Ag2 S2 101.7(9) 5_665 . .
Ag4 Ag2 S2 47.0(6) 5_665 . 2_555
Ag4 Ag2 Ag2d 148(3) 5_665 . .
Ag4 Ag2 Ag2'd 41.0(9) 5_665 . .
Ag4 Ag2 Ag2''d 125(2) 5_665 . .
Ag4 Ag2 Ag4 62.6(7) 6_665 . 5_665
Ag4 Ag2 I2 108(1) 6_665 . .
Ag4 Ag2 I2 146.6(7) 6_665 . 5_565
Ag4 Ag2 S2 47.0(6) 6_665 . .
Ag4 Ag2 S2 101.7(9) 6_665 . 2_555
Ag4 Ag2 Ag2d 148(3) 6_665 . .
Ag4 Ag2 Ag2'd 41.0(9) 6_665 . .
Ag4 Ag2 Ag2''d 125(2) 6_665 . .
I2 Ag2 I2 80.7(6) . . 5_565
I2 Ag2 S2 120.9(7) . . .
I2 Ag2 S2 120.9(7) . . 2_555
I2 Ag2 Ag2d 73(*) . . .
I2 Ag2 Ag2'd 84(2) . . .
I2 Ag2 Ag2''d 117(2) . . .
I2 Ag2 I2 80.7(6) 5_565 . .
I2 Ag2 S2 100.3(8) 5_565 . .
I2 Ag2 S2 100.3(8) 5_565 . 2_555
I2 Ag2 Ag2d 7(*) 5_565 . .
I2 Ag2 Ag2'd 164(2) 5_565 . .
I2 Ag2 Ag2''d 35.8(9) 5_565 . .
S2 Ag2 S2 117(1) . . 2_555
S2 Ag2 Ag2d 104(9) . . .
S2 Ag2 Ag2'd 87.7(9) . . .
S2 Ag2 Ag2''d 82(1) . . .
S2 Ag2 S2 117(1) 2_555 . .
S2 Ag2 Ag2d 104(9) 2_555 . .
S2 Ag2 Ag2'd 87.7(9) 2_555 . .
S2 Ag2 Ag2''d 82(1) 2_555 . .
Ag2d Ag2 Ag2'd 157(*) . . .
Ag2d Ag2 Ag2''d 43(*) . . .
Ag2'd Ag2 Ag2''d 160(3) . . .
Ag1 Ag2' Ag1 66.7(5) 3_554 . 4_555
Ag1 Ag2' Ag2 110(2) 3_554 . .
Ag1 Ag2' Ag2'' 121(1) 3_554 . .
Ag1 Ag2' Ag4 142(1) 3_554 . .
Ag1 Ag2' Ag4 76.3(7) 3_554 . 5_665
Ag1 Ag2' Ag4 102.7(7) 3_554 . 2_555
Ag1 Ag2' Ag4 122(1) 3_554 . 6_665
Ag1 Ag2' Ag4' 134(1) 3_554 . .
Ag1 Ag2' Ag4' 90.3(5) 3_554 . 5_665
Ag1 Ag2' I1 59.5(4) 3_554 . 5_665
Ag1 Ag2' I2 55.5(5) 3_554 . .
Ag1 Ag2' S2 158(1) 3_554 . .
Ag1 Ag2' S2 93.7(3) 3_554 . 2_555
Ag1 Ag2' Ag1d 1.19(4) 3_554 . 3_554
Ag1 Ag2' Ag1d 65.6(5) 3_554 . 4_555
Ag1 Ag2' Ag2d 109(2) 3_554 . .
Ag1 Ag2' Ag2'd 84(6) 3_554 . .
Ag1 Ag2' Ag2''d 120(1) 3_554 . .
Ag1 Ag2' Ag4d 74.1(4) 3_554 . 5_665
Ag1 Ag2' Ag4d 121.7(9) 3_554 . 6_665
Ag1 Ag2' Ag1 66.7(5) 4_555 . 3_554
Ag1 Ag2' Ag2 110(2) 4_555 . .
Ag1 Ag2' Ag2'' 121(1) 4_555 . .
Ag1 Ag2' Ag4 102.7(7) 4_555 . .
Ag1 Ag2' Ag4 122(1) 4_555 . 5_665
Ag1 Ag2' Ag4 142(1) 4_555 . 2_555
Ag1 Ag2' Ag4 76.3(7) 4_555 . 6_665
Ag1 Ag2' Ag4' 90.3(5) 4_555 . .
Ag1 Ag2' Ag4' 134(1) 4_555 . 5_665
Ag1 Ag2' I1 59.5(4) 4_555 . 5_665
Ag1 Ag2' I2 55.5(5) 4_555 . .
Ag1 Ag2' S2 93.7(3) 4_555 . .
Ag1 Ag2' S2 158(1) 4_555 . 2_555
Ag1 Ag2' Ag1d 65.6(5) 4_555 . 3_554
Ag1 Ag2' Ag1d 1.19(4) 4_555 . 4_555
Ag1 Ag2' Ag2d 109(2) 4_555 . .
Ag1 Ag2' Ag2'd 84(6) 4_555 . .
Ag1 Ag2' Ag2''d 120(1) 4_555 . .
Ag1 Ag2' Ag4d 121.7(9) 4_555 . 5_665
Ag1 Ag2' Ag4d 74.1(4) 4_555 . 6_665
Ag2 Ag2' Ag2'' 14(2) . . .
Ag2 Ag2' Ag4 108(2) . . .
Ag2 Ag2' Ag4 124(1) . . 5_665
Ag2 Ag2' Ag4 108(2) . . 2_555
Ag2 Ag2' Ag4 124(1) . . 6_665
Ag2 Ag2' Ag4' 115(1) . . .
Ag2 Ag2' Ag4' 115(1) . . 5_665
Ag2 Ag2' I1 167(3) . . 5_665
Ag2 Ag2' I2 67(2) . . .
Ag2 Ag2' S2 67(1) . . .
Ag2 Ag2' S2 67(1) . . 2_555
Ag2 Ag2' Ag1d 111(2) . . 3_554
Ag2 Ag2' Ag1d 111(2) . . 4_555
Ag2 Ag2' Ag2d 1(1) . . .
Ag2 Ag2' Ag2'd 32(6) . . .
Ag2 Ag2' Ag2''d 12(2) . . .
Ag2 Ag2' Ag4d 123(1) . . 5_665
Ag2 Ag2' Ag4d 123(1) . . 6_665
Ag2'' Ag2' Ag4 96(1) . . .
Ag2'' Ag2' Ag4 116(1) . . 5_665
Ag2'' Ag2' Ag4 96(1) . . 2_555
Ag2'' Ag2' Ag4 116(1) . . 6_665
Ag2'' Ag2' Ag4' 104.6(9) . . .
Ag2'' Ag2' Ag4' 104.6(9) . . 5_665
Ag2'' Ag2' I1 179(2) . . 5_665
Ag2'' Ag2' I2 81(1) . . .
Ag2'' Ag2' S2 60.3(6) . . .
Ag2'' Ag2' S2 60.3(6) . . 2_555
Ag2'' Ag2' Ag1d 122(1) . . 3_554
Ag2'' Ag2' Ag1d 122(1) . . 4_555
Ag2'' Ag2' Ag2d 15.2(9) . . .
Ag2'' Ag2' Ag2'd 46(7) . . .
Ag2'' Ag2' Ag2''d 1.6(7) . . .
Ag2'' Ag2' Ag4d 115.8(8) . . 5_665
Ag2'' Ag2' Ag4d 115.8(8) . . 6_665
Ag4 Ag2' Ag4 80(1) . . 5_665
Ag4 Ag2' Ag4 61.9(9) . . 2_555
Ag4 Ag2' Ag4 27.3(9) . . 6_665
Ag4 Ag2' Ag4' 12.5(6) . . .
Ag4 Ag2' Ag4' 71(1) . . 5_665
Ag4 Ag2' I1 83(1) . . 5_665
Ag4 Ag2' I2 149.0(6) . . .
Ag4 Ag2' S2 48.5(6) . . .
Ag4 Ag2' S2 98(1) . . 2_555
Ag4 Ag2' Ag1d 141(1) . . 3_554
Ag4 Ag2' Ag1d 103.4(7) . . 4_555
Ag4 Ag2' Ag2d 109(1) . . .
Ag4 Ag2' Ag2'd 133(5) . . .
Ag4 Ag2' Ag2''d 97.7(8) . . .
Ag4 Ag2' Ag4d 83(1) . . 5_665
Ag4 Ag2' Ag4d 29.1(6) . . 6_665
Ag4 Ag2' Ag4 80(1) 5_665 . .
Ag4 Ag2' Ag4 27.3(9) 5_665 . 2_555
Ag4 Ag2' Ag4 88(2) 5_665 . 6_665
Ag4 Ag2' Ag4' 85(1) 5_665 . .
Ag4 Ag2' Ag4' 14.9(7) 5_665 . 5_665
Ag4 Ag2' I1 64(1) 5_665 . 5_665
Ag4 Ag2' I2 129.0(8) 5_665 . .
Ag4 Ag2' S2 124(2) 5_665 . .
Ag4 Ag2' S2 57.3(7) 5_665 . 2_555
Ag4 Ag2' Ag1d 76.9(7) 5_665 . 3_554
Ag4 Ag2' Ag1d 121(1) 5_665 . 4_555
Ag4 Ag2' Ag2d 125(1) 5_665 . .
Ag4 Ag2' Ag2'd 135(1) 5_665 . .
Ag4 Ag2' Ag2''d 117.1(9) 5_665 . .
Ag4 Ag2' Ag4d 2.6(5) 5_665 . 5_665
Ag4 Ag2' Ag4d 91(1) 5_665 . 6_665
Ag4 Ag2' Ag4 61.9(9) 2_555 . .
Ag4 Ag2' Ag4 27.3(9) 2_555 . 5_665
Ag4 Ag2' Ag4 80(1) 2_555 . 6_665
Ag4 Ag2' Ag4' 71(1) 2_555 . .
Ag4 Ag2' Ag4' 12.5(6) 2_555 . 5_665
Ag4 Ag2' I1 83(1) 2_555 . 5_665
Ag4 Ag2' I2 149.0(6) 2_555 . .
Ag4 Ag2' S2 98(1) 2_555 . .
Ag4 Ag2' S2 48.5(6) 2_555 . 2_555
Ag4 Ag2' Ag1d 103.4(7) 2_555 . 3_554
Ag4 Ag2' Ag1d 141(1) 2_555 . 4_555
Ag4 Ag2' Ag2d 109(1) 2_555 . .
Ag4 Ag2' Ag2'd 133(5) 2_555 . .
Ag4 Ag2' Ag2''d 97.7(8) 2_555 . .
Ag4 Ag2' Ag4d 29.1(6) 2_555 . 5_665
Ag4 Ag2' Ag4d 83(1) 2_555 . 6_665
Ag4 Ag2' Ag4 27.3(9) 6_665 . .
Ag4 Ag2' Ag4 88(2) 6_665 . 5_665
Ag4 Ag2' Ag4 80(1) 6_665 . 2_555
Ag4 Ag2' Ag4' 14.9(7) 6_665 . .
Ag4 Ag2' Ag4' 85(1) 6_665 . 5_665
Ag4 Ag2' I1 64(1) 6_665 . 5_665
Ag4 Ag2' I2 129.0(8) 6_665 . .
Ag4 Ag2' S2 57.3(7) 6_665 . .
Ag4 Ag2' S2 124(2) 6_665 . 2_555
Ag4 Ag2' Ag1d 121(1) 6_665 . 3_554
Ag4 Ag2' Ag1d 76.9(7) 6_665 . 4_555
Ag4 Ag2' Ag2d 125(1) 6_665 . .
Ag4 Ag2' Ag2'd 135(1) 6_665 . .
Ag4 Ag2' Ag2''d 117.1(9) 6_665 . .
Ag4 Ag2' Ag4d 91(1) 6_665 . 5_665
Ag4 Ag2' Ag4d 2.6(5) 6_665 . 6_665
Ag4' Ag2' Ag4' 78(1) . . 5_665
Ag4' Ag2' I1 75.0(9) . . 5_665
Ag4' Ag2' I2 139.8(6) . . .
Ag4' Ag2' S2 50.0(5) . . .
Ag4' Ag2' S2 111(1) . . 2_555
Ag4' Ag2' Ag1d 134(1) . . 3_554
Ag4' Ag2' Ag1d 91.0(5) . . 4_555
Ag4' Ag2' Ag2d 116(1) . . .
Ag4' Ag2' Ag2'd 134(3) . . .
Ag4' Ag2' Ag2''d 105.8(7) . . .
Ag4' Ag2' Ag4d 88(1) . . 5_665
Ag4' Ag2' Ag4d 16.6(3) . . 6_665
Ag4' Ag2' Ag4' 78(1) 5_665 . .
Ag4' Ag2' I1 75.0(9) 5_665 . 5_665
Ag4' Ag2' I2 139.8(6) 5_665 . .
Ag4' Ag2' S2 111(1) 5_665 . .
Ag4' Ag2' S2 50.0(5) 5_665 . 2_555
Ag4' Ag2' Ag1d 91.0(5) 5_665 . 3_554
Ag4' Ag2' Ag1d 134(1) 5_665 . 4_555
Ag4' Ag2' Ag2d 116(1) 5_665 . .
Ag4' Ag2' Ag2'd 134(3) 5_665 . .
Ag4' Ag2' Ag2''d 105.8(7) 5_665 . .
Ag4' Ag2' Ag4d 16.6(3) 5_665 . 5_665
Ag4' Ag2' Ag4d 88(1) 5_665 . 6_665
I1 Ag2' I2 99.8(7) 5_665 . .
I1 Ag2' S2 119(1) 5_665 . .
I1 Ag2' S2 119(1) 5_665 . 2_555
I1 Ag2' Ag1d 58.8(4) 5_665 . 3_554
I1 Ag2' Ag1d 58.8(4) 5_665 . 4_555
I1 Ag2' Ag2d 165(2) 5_665 . .
I1 Ag2' Ag2'd 135(8) 5_665 . .
I1 Ag2' Ag2''d 179(2) 5_665 . .
I1 Ag2' Ag4d 63.9(8) 5_665 . 5_665
I1 Ag2' Ag4d 63.9(8) 5_665 . 6_665
I2 Ag2' S2 106(1) . . .
I2 Ag2' S2 106(1) . . 2_555
I2 Ag2' Ag1d 55.2(5) . . 3_554
I2 Ag2' Ag1d 55.2(5) . . 4_555
I2 Ag2' Ag2d 66(2) . . .
I2 Ag2' Ag2'd 35(7) . . .
I2 Ag2' Ag2''d 79(1) . . .
I2 Ag2' Ag4d 126.5(6) . . 5_665
I2 Ag2' Ag4d 126.5(6) . . 6_665
S2 Ag2' S2 103.9(8) . . 2_555
S2 Ag2' Ag1d 157(1) . . 3_554
S2 Ag2' Ag1d 94.8(3) . . 4_555
S2 Ag2' Ag2d 67.6(6) . . .
S2 Ag2' Ag2'd 85(4) . . .
S2 Ag2' Ag2''d 61.0(5) . . .
S2 Ag2' Ag4d 126(1) . . 5_665
S2 Ag2' Ag4d 56.5(4) . . 6_665
S2 Ag2' S2 103.9(8) 2_555 . .
S2 Ag2' Ag1d 94.8(3) 2_555 . 3_554
S2 Ag2' Ag1d 157(1) 2_555 . 4_555
S2 Ag2' Ag2d 67.6(6) 2_555 . .
S2 Ag2' Ag2'd 85(4) 2_555 . .
S2 Ag2' Ag2''d 61.0(5) 2_555 . .
S2 Ag2' Ag4d 56.5(4) 2_555 . 5_665
S2 Ag2' Ag4d 126(1) 2_555 . 6_665
Ag1d Ag2' Ag1d 64.4(5) 3_554 . 4_555
Ag1d Ag2' Ag2d 109(2) 3_554 . .
Ag1d Ag2' Ag2'd 84(6) 3_554 . .
Ag1d Ag2' Ag2''d 120(1) 3_554 . .
Ag1d Ag2' Ag4d 74.8(4) 3_554 . 5_665
Ag1d Ag2' Ag4d 120.8(9) 3_554 . 6_665
Ag1d Ag2' Ag1d 64.4(5) 4_555 . 3_554
Ag1d Ag2' Ag2d 109(2) 4_555 . .
Ag1d Ag2' Ag2'd 84(6) 4_555 . .
Ag1d Ag2' Ag2''d 120(1) 4_555 . .
Ag1d Ag2' Ag4d 120.8(9) 4_555 . 5_665
Ag1d Ag2' Ag4d 74.8(4) 4_555 . 6_665
Ag2d Ag2' Ag2'd 30(6) . . .
Ag2d Ag2' Ag2''d 13.6(5) . . .
Ag2d Ag2' Ag4d 124.0(7) . . 5_665
Ag2d Ag2' Ag4d 124.0(7) . . 6_665
Ag2'd Ag2' Ag2''d 44(7) . . .
Ag2'd Ag2' Ag4d 133.2(8) . . 5_665
Ag2'd Ag2' Ag4d 133.2(8) . . 6_665
Ag2''d Ag2' Ag4d 116.7(6) . . 5_665
Ag2''d Ag2' Ag4d 116.7(6) . . 6_665
Ag4d Ag2' Ag4d 93(1) 5_665 . 6_665
Ag4d Ag2' Ag4d 93(1) 6_665 . 5_665
Ag1 Ag2'' Ag1 81(1) . . 2_555
Ag1 Ag2'' Ag2 120(1) . . .
Ag1 Ag2'' Ag2' 110.8(8) . . .
Ag1 Ag2'' I2 101(1) . . 5_565
Ag1 Ag2'' S1 44.8(6) . . .
Ag1 Ag2'' S2 51.3(5) . . .
Ag1 Ag2'' S2 115(1) . . 2_555
Ag1 Ag2'' Ag1d 1.49(4) . . .
Ag1 Ag2'' Ag1d 82(1) . . 2_555
Ag1 Ag2'' Ag2d 122.8(6) . . .
Ag1 Ag2'' Ag2'd 113.2(4) . . .
Ag1 Ag2'' Ag2''d 134(4) . . .
Ag1 Ag2'' Ag1 81(1) 2_555 . .
Ag1 Ag2'' Ag2 120(1) 2_555 . .
Ag1 Ag2'' Ag2' 110.8(8) 2_555 . .
Ag1 Ag2'' I2 101(1) 2_555 . 5_565
Ag1 Ag2'' S1 44.8(6) 2_555 . .
Ag1 Ag2'' S2 115(1) 2_555 . .
Ag1 Ag2'' S2 51.3(5) 2_555 . 2_555
Ag1 Ag2'' Ag1d 82(1) 2_555 . .
Ag1 Ag2'' Ag1d 1.49(4) 2_555 . 2_555
Ag1 Ag2'' Ag2d 122.8(6) 2_555 . .
Ag1 Ag2'' Ag2'd 113.2(4) 2_555 . .
Ag1 Ag2'' Ag2''d 134(4) 2_555 . .
Ag2 Ag2'' Ag2' 14(2) . . .
Ag2 Ag2'' I2 124(2) . . 5_565
Ag2 Ag2'' S1 153(2) . . .
Ag2 Ag2'' S2 70.2(9) . . .
Ag2 Ag2'' S2 70.2(9) . . 2_555
Ag2 Ag2'' Ag1d 120.4(9) . . .
Ag2 Ag2'' Ag1d 120.4(9) . . 2_555
Ag2 Ag2'' Ag2d 4(1) . . .
Ag2 Ag2'' Ag2'd 10(1) . . .
Ag2 Ag2'' Ag2''d 25(8) . . .
Ag2' Ag2'' I2 138(2) . . 5_565
Ag2' Ag2'' S1 139(1) . . .
Ag2' Ag2'' S2 63.8(8) . . .
Ag2' Ag2'' S2 63.8(8) . . 2_555
Ag2' Ag2'' Ag1d 111.2(8) . . .
Ag2' Ag2'' Ag1d 111.2(8) . . 2_555
Ag2' Ag2'' Ag2d 17(1) . . .
Ag2' Ag2'' Ag2'd 3.3(9) . . .
Ag2' Ag2'' Ag2''d 38(8) . . .
I2 Ag2'' S1 83(1) 5_565 . .
I2 Ag2'' S2 125.6(3) 5_565 . .
I2 Ag2'' S2 125.6(3) 5_565 . 2_555
I2 Ag2'' Ag1d 100(1) 5_565 . .
I2 Ag2'' Ag1d 100(1) 5_565 . 2_555
I2 Ag2'' Ag2d 121(2) 5_565 . .
I2 Ag2'' Ag2'd 135(2) 5_565 . .
I2 Ag2'' Ag2''d 100(8) 5_565 . .
S1 Ag2'' S2 95(1) . . .
S1 Ag2'' S2 95(1) . . 2_555
S1 Ag2'' Ag1d 45.4(6) . . .
S1 Ag2'' Ag1d 45.4(6) . . 2_555
S1 Ag2'' Ag2d 157(1) . . .
S1 Ag2'' Ag2'd 142.6(8) . . .
S1 Ag2'' Ag2''d 178(8) . . .
S2 Ag2'' S2 108.8(7) . . 2_555
S2 Ag2'' Ag1d 51.1(5) . . .
S2 Ag2'' Ag1d 117(1) . . 2_555
S2 Ag2'' Ag2d 72.1(8) . . .
S2 Ag2'' Ag2'd 65.3(7) . . .
S2 Ag2'' Ag2''d 84(5) . . .
S2 Ag2'' S2 108.8(7) 2_555 . .
S2 Ag2'' Ag1d 117(1) 2_555 . .
S2 Ag2'' Ag1d 51.1(5) 2_555 . 2_555
S2 Ag2'' Ag2d 72.1(8) 2_555 . .
S2 Ag2'' Ag2'd 65.3(7) 2_555 . .
S2 Ag2'' Ag2''d 84(5) 2_555 . .
Ag1d Ag2'' Ag1d 83(1) . . 2_555
Ag1d Ag2'' Ag2d 122.8(6) . . .
Ag1d Ag2'' Ag2'd 113.5(4) . . .
Ag1d Ag2'' Ag2''d 134(3) . . .
Ag1d Ag2'' Ag1d 83(1) 2_555 . .
Ag1d Ag2'' Ag2d 122.8(6) 2_555 . .
Ag1d Ag2'' Ag2'd 113.5(4) 2_555 . .
Ag1d Ag2'' Ag2''d 134(3) 2_555 . .
Ag2d Ag2'' Ag2'd 14.2(4) . . .
Ag2d Ag2'' Ag2''d 21(7) . . .
Ag2'd Ag2'' Ag2''d 35(8) . . .
Ag1 Ag3 Ag1 112.3(8) 2_555 . 8_454
Ag1 Ag3 Ag3 107(1) 2_555 . 2_555
Ag1 Ag3 Ag3' 119(2) 2_555 . 5_565
Ag1 Ag3 Ag4 114(1) 2_555 . 3_544
Ag1 Ag3 Ag4 108.7(9) 2_555 . 7_455
Ag1 Ag3 Ag4 84(1) 2_555 . 8_454
Ag1 Ag3 Ag4' 104(1) 2_555 . 3_544
Ag1 Ag3 I1 55.7(6) 2_555 . 7_454
Ag1 Ag3 I2 81.4(4) 2_555 . 5_565
Ag1 Ag3 S1 45.2(4) 2_555 . .
Ag1 Ag3 S2 144(2) 2_555 . 8_454
Ag1 Ag3 Ag1d 2.03(4) 2_555 . 2_555
Ag1 Ag3 Ag1d 112.9(8) 2_555 . 8_454
Ag1 Ag3 Ag3d 94(*) 2_555 . .
Ag1 Ag3 Ag3d 107(1) 2_555 . 2_555
Ag1 Ag3 Ag4d 115(1) 2_555 . 3_544
Ag1 Ag3 Ag4d 109.4(9) 2_555 . 7_455
Ag1 Ag3 Ag4d 87(1) 2_555 . 8_454
Ag1 Ag3 Ag1 112.3(8) 8_454 . 2_555
Ag1 Ag3 Ag3 105(1) 8_454 . 2_555
Ag1 Ag3 Ag3' 93(2) 8_454 . 5_565
Ag1 Ag3 Ag4 105(1) 8_454 . 3_544
Ag1 Ag3 Ag4 121(1) 8_454 . 7_455
Ag1 Ag3 Ag4 111(2) 8_454 . 8_454
Ag1 Ag3 Ag4' 109(1) 8_454 . 3_544
Ag1 Ag3 I1 71.9(8) 8_454 . 7_454
Ag1 Ag3 I2 55.5(3) 8_454 . 5_565
Ag1 Ag3 S1 140.6(8) 8_454 . .
Ag1 Ag3 S2 51.7(5) 8_454 . 8_454
Ag1 Ag3 Ag1d 111.8(9) 8_454 . 2_555
Ag1 Ag3 Ag1d 2.22(4) 8_454 . 8_454
Ag1 Ag3 Ag3d 70(*) 8_454 . .
Ag1 Ag3 Ag3d 105(1) 8_454 . 2_555
Ag1 Ag3 Ag4d 108(1) 8_454 . 3_544
Ag1 Ag3 Ag4d 121(1) 8_454 . 7_455
Ag1 Ag3 Ag4d 114(2) 8_454 . 8_454
Ag3 Ag3 Ag3' 14(2) 2_555 . 5_565
Ag3 Ag3 Ag4 113(1) 2_555 . 3_544
Ag3 Ag3 Ag4 20.2(8) 2_555 . 7_455
Ag3 Ag3 Ag4 134(2) 2_555 . 8_454
Ag3 Ag3 Ag4' 119(2) 2_555 . 3_544
Ag3 Ag3 I1 156(1) 2_555 . 7_454
Ag3 Ag3 I2 72(1) 2_555 . 5_565
Ag3 Ag3 S1 66(1) 2_555 . .
Ag3 Ag3 S2 109(2) 2_555 . 8_454
Ag3 Ag3 Ag1d 109(1) 2_555 . 2_555
Ag3 Ag3 Ag1d 103(1) 2_555 . 8_454
Ag3 Ag3 Ag3d 46(*) 2_555 . .
Ag3 Ag3 Ag3d 1.2(6) 2_555 . 2_555
Ag3 Ag3 Ag4d 109(1) 2_555 . 3_544
Ag3 Ag3 Ag4d 20.5(7) 2_555 . 7_455
Ag3 Ag3 Ag4d 130(2) 2_555 . 8_454
Ag3' Ag3 Ag4 112(2) 5_565 . 3_544
Ag3' Ag3 Ag4 28(2) 5_565 . 7_455
Ag3' Ag3 Ag4 138(3) 5_565 . 8_454
Ag3' Ag3 Ag4' 119(2) 5_565 . 3_544
Ag3' Ag3 I1 157(2) 5_565 . 7_454
Ag3' Ag3 I2 69(2) 5_565 . 5_565
Ag3' Ag3 S1 79(2) 5_565 . .
Ag3' Ag3 S2 96(2) 5_565 . 8_454
Ag3' Ag3 Ag1d 121(2) 5_565 . 2_555
Ag3' Ag3 Ag1d 91(2) 5_565 . 8_454
Ag3' Ag3 Ag3d 43(*) 5_565 . .
Ag3' Ag3 Ag3d 13(2) 5_565 . 2_555
Ag3' Ag3 Ag4d 108(2) 5_565 . 3_544
Ag3' Ag3 Ag4d 28(2) 5_565 . 7_455
Ag3' Ag3 Ag4d 133(3) 5_565 . 8_454
Ag4 Ag3 Ag4 95(1) 3_544 . 7_455
Ag4 Ag3 Ag4 31(1) 3_544 . 8_454
Ag4 Ag3 Ag4' 9.5(5) 3_544 . 3_544
Ag4 Ag3 I1 90(1) 3_544 . 7_454
Ag4 Ag3 I2 160(1) 3_544 . 5_565
Ag4 Ag3 S1 114.0(9) 3_544 . .
Ag4 Ag3 S2 55.7(6) 3_544 . 8_454
Ag4 Ag3 Ag1d 112(1) 3_544 . 2_555
Ag4 Ag3 Ag1d 106(1) 3_544 . 8_454
Ag4 Ag3 Ag3d 151(*) 3_544 . .
Ag4 Ag3 Ag3d 114(1) 3_544 . 2_555
Ag4 Ag3 Ag4d 4.7(6) 3_544 . 3_544
Ag4 Ag3 Ag4d 94.9(9) 3_544 . 7_455
Ag4 Ag3 Ag4d 27.3(7) 3_544 . 8_454
Ag4 Ag3 Ag4 95(1) 7_455 . 3_544
Ag4 Ag3 Ag4 114(2) 7_455 . 8_454
Ag4 Ag3 Ag4' 100(1) 7_455 . 3_544
Ag4 Ag3 I1 164.1(9) 7_455 . 7_454
Ag4 Ag3 I2 92(1) 7_455 . 5_565
Ag4 Ag3 S1 64(1) 7_455 . .
Ag4 Ag3 S2 107(1) 7_455 . 8_454
Ag4 Ag3 Ag1d 110.4(9) 7_455 . 2_555
Ag4 Ag3 Ag1d 119(1) 7_455 . 8_454
Ag4 Ag3 Ag3d 67(*) 7_455 . .
Ag4 Ag3 Ag3d 21.4(6) 7_455 . 2_555
Ag4 Ag3 Ag4d 90.7(9) 7_455 . 3_544
Ag4 Ag3 Ag4d 0.7(3) 7_455 . 7_455
Ag4 Ag3 Ag4d 109(2) 7_455 . 8_454
Ag4 Ag3 Ag4 31(1) 8_454 . 3_544
Ag4 Ag3 Ag4 114(2) 8_454 . 7_455
Ag4 Ag3 Ag4' 22(1) 8_454 . 3_544
Ag4 Ag3 I1 65(2) 8_454 . 7_454
Ag4 Ag3 I2 153(2) 8_454 . 5_565
Ag4 Ag3 S1 99(1) 8_454 . .
Ag4 Ag3 S2 76(1) 8_454 . 8_454
Ag4 Ag3 Ag1d 82(1) 8_454 . 2_555
Ag4 Ag3 Ag1d 113(2) 8_454 . 8_454
Ag4 Ag3 Ag3d 178(*) 8_454 . .
Ag4 Ag3 Ag3d 135(2) 8_454 . 2_555
Ag4 Ag3 Ag4d 34(1) 8_454 . 3_544
Ag4 Ag3 Ag4d 114(2) 8_454 . 7_455
Ag4 Ag3 Ag4d 5(1) 8_454 . 8_454
Ag4' Ag3 I1 83(2) 3_544 . 7_454
Ag4' Ag3 I2 164(2) 3_544 . 5_565
Ag4' Ag3 S1 108(1) 3_544 . .
Ag4' Ag3 S2 62.7(8) 3_544 . 8_454
Ag4' Ag3 Ag1d 103(1) 3_544 . 2_555
Ag4' Ag3 Ag1d 111(1) 3_544 . 8_454
Ag4' Ag3 Ag3d 160(*) 3_544 . .
Ag4' Ag3 Ag3d 120(2) 3_544 . 2_555
Ag4' Ag3 Ag4d 12.0(5) 3_544 . 3_544
Ag4' Ag3 Ag4d 99(1) 3_544 . 7_455
Ag4' Ag3 Ag4d 17.9(5) 3_544 . 8_454
I1 Ag3 I2 88.3(6) 7_454 . 5_565
I1 Ag3 S1 101(1) 7_454 . .
I1 Ag3 S2 88(1) 7_454 . 8_454
I1 Ag3 Ag1d 53.9(6) 7_454 . 2_555
I1 Ag3 Ag1d 73.8(8) 7_454 . 8_454
I1 Ag3 Ag3d 114(*) 7_454 . .
I1 Ag3 Ag3d 155(1) 7_454 . 2_555
I1 Ag3 Ag4d 94(1) 7_454 . 3_544
I1 Ag3 Ag4d 164.8(9) 7_454 . 7_455
I1 Ag3 Ag4d 70(2) 7_454 . 8_454
I2 Ag3 S1 86.2(8) 5_565 . .
I2 Ag3 S2 104.1(8) 5_565 . 8_454
I2 Ag3 Ag1d 82.5(5) 5_565 . 2_555
I2 Ag3 Ag1d 54.0(3) 5_565 . 8_454
I2 Ag3 Ag3d 26(*) 5_565 . .
I2 Ag3 Ag3d 70.9(9) 5_565 . 2_555
I2 Ag3 Ag4d 161(1) 5_565 . 3_544
I2 Ag3 Ag4d 92(1) 5_565 . 7_455
I2 Ag3 Ag4d 158(2) 5_565 . 8_454
S1 Ag3 S2 167(1) . . 8_454
S1 Ag3 Ag1d 46.8(5) . . 2_555
S1 Ag3 Ag1d 139.5(8) . . 8_454
S1 Ag3 Ag3d 80(*) . . .
S1 Ag3 Ag3d 66(1) . . 2_555
S1 Ag3 Ag4d 111.3(8) . . 3_544
S1 Ag3 Ag4d 64(1) . . 7_455
S1 Ag3 Ag4d 98(1) . . 8_454
S2 Ag3 Ag1d 142(2) 8_454 . 2_555
S2 Ag3 Ag1d 52.5(5) 8_454 . 8_454
S2 Ag3 Ag3d 106(*) 8_454 . .
S2 Ag3 Ag3d 109(1) 8_454 . 2_555
S2 Ag3 Ag4d 57.7(6) 8_454 . 3_544
S2 Ag3 Ag4d 106(1) 8_454 . 7_455
S2 Ag3 Ag4d 75(1) 8_454 . 8_454
Ag1d Ag3 Ag1d 112.5(8) 2_555 . 8_454
Ag1d Ag3 Ag3d 96(*) 2_555 . .
Ag1d Ag3 Ag3d 109(1) 2_555 . 2_555
Ag1d Ag3 Ag4d 114(1) 2_555 . 3_544
Ag1d Ag3 Ag4d 111.1(9) 2_555 . 7_455
Ag1d Ag3 Ag4d 85(1) 2_555 . 8_454
Ag1d Ag3 Ag1d 112.5(8) 8_454 . 2_555
Ag1d Ag3 Ag3d 67(*) 8_454 . .
Ag1d Ag3 Ag3d 102(1) 8_454 . 2_555
Ag1d Ag3 Ag4d 109(1) 8_454 . 3_544
Ag1d Ag3 Ag4d 119(1) 8_454 . 7_455
Ag1d Ag3 Ag4d 116(2) 8_454 . 8_454
Ag3d Ag3 Ag3d 45(*) . . 2_555
Ag3d Ag3 Ag4d 148(*) . . 3_544
Ag3d Ag3 Ag4d 67(*) . . 7_455
Ag3d Ag3 Ag4d 176(*) . . 8_454
Ag3d Ag3 Ag3d 45(*) 2_555 . .
Ag3d Ag3 Ag4d 110(1) 2_555 . 3_544
Ag3d Ag3 Ag4d 21.6(4) 2_555 . 7_455
Ag3d Ag3 Ag4d 131(2) 2_555 . 8_454
Ag4d Ag3 Ag4d 90.2(8) 3_544 . 7_455
Ag4d Ag3 Ag4d 29.7(5) 3_544 . 8_454
Ag4d Ag3 Ag4d 90.2(8) 7_455 . 3_544
Ag4d Ag3 Ag4d 109(1) 7_455 . 8_454
Ag4d Ag3 Ag4d 29.7(5) 8_454 . 3_544
Ag4d Ag3 Ag4d 109(1) 8_454 . 7_455
Ag1 Ag3' Ag1 66.4(5) 3_554 . 4_555
Ag1 Ag3' Ag3 135(2) 3_554 . 5_565
Ag1 Ag3' Ag3 69(2) 3_554 . 6_565
Ag1 Ag3' Ag4 85.3(6) 3_554 . 3_554
Ag1 Ag3' Ag4 133.7(8) 3_554 . 7_465
Ag1 Ag3' Ag4 149.2(8) 3_554 . 4_555
Ag1 Ag3' Ag4 89.6(5) 3_554 . 8_464
Ag1 Ag3' Ag4' 88.9(4) 3_554 . 3_554
Ag1 Ag3' Ag4' 142.0(8) 3_554 . 7_465
Ag1 Ag3' I2 55.2(4) 3_554 . .
Ag1 Ag3' S1 128.2(7) 3_554 . 5_565
Ag1 Ag3' S2 47.2(3) 3_554 . 3_554
Ag1 Ag3' S2 91.8(6) 3_554 . 4_555
Ag1 Ag3' Ag1d 2.10(4) 3_554 . 3_554
Ag1 Ag3' Ag1d 64.3(4) 3_554 . 4_555
Ag1 Ag3' Ag3d 133(2) 3_554 . 5_565
Ag1 Ag3' Ag3d 68(1) 3_554 . 6_565
Ag1 Ag3' Ag4d 86.3(3) 3_554 . 3_554
Ag1 Ag3' Ag4d 133.9(8) 3_554 . 7_465
Ag1 Ag3' Ag4d 149.7(8) 3_554 . 4_555
Ag1 Ag3' Ag4d 92.8(3) 3_554 . 8_464
Ag1 Ag3' Ag1 66.4(5) 4_555 . 3_554
Ag1 Ag3' Ag3 69(2) 4_555 . 5_565
Ag1 Ag3' Ag3 135(2) 4_555 . 6_565
Ag1 Ag3' Ag4 149.2(8) 4_555 . 3_554
Ag1 Ag3' Ag4 89.6(5) 4_555 . 7_465
Ag1 Ag3' Ag4 85.3(6) 4_555 . 4_555
Ag1 Ag3' Ag4 133.7(8) 4_555 . 8_464
Ag1 Ag3' Ag4' 142.0(8) 4_555 . 3_554
Ag1 Ag3' Ag4' 88.9(4) 4_555 . 7_465
Ag1 Ag3' I2 55.2(4) 4_555 . .
Ag1 Ag3' S1 128.2(7) 4_555 . 5_565
Ag1 Ag3' S2 91.8(6) 4_555 . 3_554
Ag1 Ag3' S2 47.2(3) 4_555 . 4_555
Ag1 Ag3' Ag1d 64.3(4) 4_555 . 3_554
Ag1 Ag3' Ag1d 2.10(4) 4_555 . 4_555
Ag1 Ag3' Ag3d 68(1) 4_555 . 5_565
Ag1 Ag3' Ag3d 133(2) 4_555 . 6_565
Ag1 Ag3' Ag4d 149.7(8) 4_555 . 3_554
Ag1 Ag3' Ag4d 92.8(3) 4_555 . 7_465
Ag1 Ag3' Ag4d 86.3(3) 4_555 . 4_555
Ag1 Ag3' Ag4d 133.9(8) 4_555 . 8_464
Ag3 Ag3' Ag3 152(3) 5_565 . 6_565
Ag3 Ag3' Ag4 140(2) 5_565 . 3_554
Ag3 Ag3' Ag4 52(2) 5_565 . 7_465
Ag3 Ag3' Ag4 26(2) 5_565 . 4_555
Ag3 Ag3' Ag4 128(2) 5_565 . 8_464
Ag3 Ag3' Ag4' 133(2) 5_565 . 3_554
Ag3 Ag3' Ag4' 42(2) 5_565 . 7_465
Ag3 Ag3' I2 93(2) 5_565 . .
Ag3 Ag3' S1 76(2) 5_565 . 5_565
Ag3 Ag3' S2 142(2) 5_565 . 3_554
Ag3 Ag3' S2 62(2) 5_565 . 4_555
Ag3 Ag3' Ag1d 132(2) 5_565 . 3_554
Ag3 Ag3' Ag1d 71(2) 5_565 . 4_555
Ag3 Ag3' Ag3d 2(1) 5_565 . 5_565
Ag3 Ag3' Ag3d 153(3) 5_565 . 6_565
Ag3 Ag3' Ag4d 139(2) 5_565 . 3_554
Ag3 Ag3' Ag4d 55(2) 5_565 . 7_465
Ag3 Ag3' Ag4d 27(1) 5_565 . 4_555
Ag3 Ag3' Ag4d 124(2) 5_565 . 8_464
Ag3 Ag3' Ag3 152(3) 6_565 . 5_565
Ag3 Ag3' Ag4 26(2) 6_565 . 3_554
Ag3 Ag3' Ag4 128(2) 6_565 . 7_465
Ag3 Ag3' Ag4 140(2) 6_565 . 4_555
Ag3 Ag3' Ag4 52(2) 6_565 . 8_464
Ag3 Ag3' Ag4' 42(2) 6_565 . 3_554
Ag3 Ag3' Ag4' 133(2) 6_565 . 7_465
Ag3 Ag3' I2 93(2) 6_565 . .
Ag3 Ag3' S1 76(2) 6_565 . 5_565
Ag3 Ag3' S2 62(2) 6_565 . 3_554
Ag3 Ag3' S2 142(2) 6_565 . 4_555
Ag3 Ag3' Ag1d 71(2) 6_565 . 3_554
Ag3 Ag3' Ag1d 132(2) 6_565 . 4_555
Ag3 Ag3' Ag3d 153(3) 6_565 . 5_565
Ag3 Ag3' Ag3d 2(1) 6_565 . 6_565
Ag3 Ag3' Ag4d 27(1) 6_565 . 3_554
Ag3 Ag3' Ag4d 124(2) 6_565 . 7_465
Ag3 Ag3' Ag4d 139(2) 6_565 . 4_555
Ag3 Ag3' Ag4d 55(2) 6_565 . 8_464
Ag4 Ag3' Ag4 102(1) 3_554 . 7_465
Ag4 Ag3' Ag4 118(1) 3_554 . 4_555
Ag4 Ag3' Ag4 28.4(8) 3_554 . 8_464
Ag4 Ag3' Ag4' 17.5(7) 3_554 . 3_554
Ag4 Ag3' Ag4' 108(1) 3_554 . 7_465
Ag4 Ag3' I2 118.4(9) 3_554 . .
Ag4 Ag3' S1 78.6(6) 3_554 . 5_565
Ag4 Ag3' S2 58.7(4) 3_554 . 3_554
Ag4 Ag3' S2 126(1) 3_554 . 4_555
Ag4 Ag3' Ag1d 87.4(6) 3_554 . 3_554
Ag4 Ag3' Ag1d 147.4(8) 3_554 . 4_555
Ag4 Ag3' Ag3d 142(2) 3_554 . 5_565
Ag4 Ag3' Ag3d 28(1) 3_554 . 6_565
Ag4 Ag3' Ag4d 1.4(7) 3_554 . 3_554
Ag4 Ag3' Ag4d 99(1) 3_554 . 7_465
Ag4 Ag3' Ag4d 117(1) 3_554 . 4_555
Ag4 Ag3' Ag4d 30.8(7) 3_554 . 8_464
Ag4 Ag3' Ag4 102(1) 7_465 . 3_554
Ag4 Ag3' Ag4 28.4(8) 7_465 . 4_555
Ag4 Ag3' Ag4 79.2(9) 7_465 . 8_464
Ag4 Ag3' Ag4' 87.6(9) 7_465 . 3_554
Ag4 Ag3' Ag4' 11.0(4) 7_465 . 7_465
Ag4 Ag3' I2 139.2(6) 7_465 . .
Ag4 Ag3' S1 97.9(7) 7_465 . 5_565
Ag4 Ag3' S2 98.2(8) 7_465 . 3_554
Ag4 Ag3' S2 46.9(4) 7_465 . 4_555
Ag4 Ag3' Ag1d 133.0(8) 7_465 . 3_554
Ag4 Ag3' Ag1d 91.3(5) 7_465 . 4_555
Ag4 Ag3' Ag3d 54(1) 7_465 . 5_565
Ag4 Ag3' Ag3d 130(2) 7_465 . 6_565
Ag4 Ag3' Ag4d 101(1) 7_465 . 3_554
Ag4 Ag3' Ag4d 3.7(5) 7_465 . 7_465
Ag4 Ag3' Ag4d 27.3(5) 7_465 . 4_555
Ag4 Ag3' Ag4d 75.7(8) 7_465 . 8_464
Ag4 Ag3' Ag4 118(1) 4_555 . 3_554
Ag4 Ag3' Ag4 28.4(8) 4_555 . 7_465
Ag4 Ag3' Ag4 102(1) 4_555 . 8_464
Ag4 Ag3' Ag4' 108(1) 4_555 . 3_554
Ag4 Ag3' Ag4' 17.5(7) 4_555 . 7_465
Ag4 Ag3' I2 118.4(9) 4_555 . .
Ag4 Ag3' S1 78.6(6) 4_555 . 5_565
Ag4 Ag3' S2 126(1) 4_555 . 3_554
Ag4 Ag3' S2 58.7(4) 4_555 . 4_555
Ag4 Ag3' Ag1d 147.4(8) 4_555 . 3_554
Ag4 Ag3' Ag1d 87.4(6) 4_555 . 4_555
Ag4 Ag3' Ag3d 28(1) 4_555 . 5_565
Ag4 Ag3' Ag3d 142(2) 4_555 . 6_565
Ag4 Ag3' Ag4d 117(1) 4_555 . 3_554
Ag4 Ag3' Ag4d 30.8(7) 4_555 . 7_465
Ag4 Ag3' Ag4d 1.4(7) 4_555 . 4_555
Ag4 Ag3' Ag4d 99(1) 4_555 . 8_464
Ag4 Ag3' Ag4 28.4(8) 8_464 . 3_554
Ag4 Ag3' Ag4 79.2(9) 8_464 . 7_465
Ag4 Ag3' Ag4 102(1) 8_464 . 4_555
Ag4 Ag3' Ag4' 11.0(4) 8_464 . 3_554
Ag4 Ag3' Ag4' 87.6(9) 8_464 . 7_465
Ag4 Ag3' I2 139.2(6) 8_464 . .
Ag4 Ag3' S1 97.9(7) 8_464 . 5_565
Ag4 Ag3' S2 46.9(4) 8_464 . 3_554
Ag4 Ag3' S2 98.2(8) 8_464 . 4_555
Ag4 Ag3' Ag1d 91.3(5) 8_464 . 3_554
Ag4 Ag3' Ag1d 133.0(8) 8_464 . 4_555
Ag4 Ag3' Ag3d 130(2) 8_464 . 5_565
Ag4 Ag3' Ag3d 54(1) 8_464 . 6_565
Ag4 Ag3' Ag4d 27.3(5) 8_464 . 3_554
Ag4 Ag3' Ag4d 75.7(8) 8_464 . 7_465
Ag4 Ag3' Ag4d 101(1) 8_464 . 4_555
Ag4 Ag3' Ag4d 3.7(5) 8_464 . 8_464
Ag4' Ag3' Ag4' 95(1) 3_554 . 7_465
Ag4' Ag3' I2 132.6(6) 3_554 . .
Ag4' Ag3' S1 89.7(6) 3_554 . 5_565
Ag4' Ag3' S2 51.3(3) 3_554 . 3_554
Ag4' Ag3' S2 109.3(9) 3_554 . 4_555
Ag4' Ag3' Ag1d 90.8(4) 3_554 . 3_554
Ag4' Ag3' Ag1d 140.9(8) 3_554 . 4_555
Ag4' Ag3' Ag3d 135(2) 3_554 . 5_565
Ag4' Ag3' Ag3d 44(1) 3_554 . 6_565
Ag4' Ag3' Ag4d 16.3(3) 3_554 . 3_554
Ag4' Ag3' Ag4d 83.9(8) 3_554 . 7_465
Ag4' Ag3' Ag4d 107(1) 3_554 . 4_555
Ag4' Ag3' Ag4d 13.3(3) 3_554 . 8_464
Ag4' Ag3' Ag4' 95(1) 7_465 . 3_554
Ag4' Ag3' I2 132.6(6) 7_465 . .
Ag4' Ag3' S1 89.7(6) 7_465 . 5_565
Ag4' Ag3' S2 109.3(9) 7_465 . 3_554
Ag4' Ag3' S2 51.3(3) 7_465 . 4_555
Ag4' Ag3' Ag1d 140.9(8) 7_465 . 3_554
Ag4' Ag3' Ag1d 90.8(4) 7_465 . 4_555
Ag4' Ag3' Ag3d 44(1) 7_465 . 5_565
Ag4' Ag3' Ag3d 135(2) 7_465 . 6_565
Ag4' Ag3' Ag4d 107(1) 7_465 . 3_554
Ag4' Ag3' Ag4d 13.3(3) 7_465 . 7_465
Ag4' Ag3' Ag4d 16.3(3) 7_465 . 4_555
Ag4' Ag3' Ag4d 83.9(8) 7_465 . 8_464
I2 Ag3' S1 90.7(8) . . 5_565
I2 Ag3' S2 102.5(7) . . 3_554
I2 Ag3' S2 102.5(7) . . 4_555
I2 Ag3' Ag1d 54.1(4) . . 3_554
I2 Ag3' Ag1d 54.1(4) . . 4_555
I2 Ag3' Ag3d 91(2) . . 5_565
I2 Ag3' Ag3d 91(2) . . 6_565
I2 Ag3' Ag4d 119.9(6) . . 3_554
I2 Ag3' Ag4d 142.8(3) . . 7_465
I2 Ag3' Ag4d 119.9(6) . . 4_555
I2 Ag3' Ag4d 142.8(3) . . 8_464
S1 Ag3' S2 136.7(5) 5_565 . 3_554
S1 Ag3' S2 136.7(5) 5_565 . 4_555
S1 Ag3' Ag1d 129.0(8) 5_565 . 3_554
S1 Ag3' Ag1d 129.0(8) 5_565 . 4_555
S1 Ag3' Ag3d 76(1) 5_565 . 5_565
S1 Ag3' Ag3d 76(1) 5_565 . 6_565
S1 Ag3' Ag4d 78.8(6) 5_565 . 3_554
S1 Ag3' Ag4d 97.2(7) 5_565 . 7_465
S1 Ag3' Ag4d 78.8(6) 5_565 . 4_555
S1 Ag3' Ag4d 97.2(7) 5_565 . 8_464
S2 Ag3' S2 80.8(6) 3_554 . 4_555
S2 Ag3' Ag1d 48.5(3) 3_554 . 3_554
S2 Ag3' Ag1d 90.4(6) 3_554 . 4_555
S2 Ag3' Ag3d 143(2) 3_554 . 5_565
S2 Ag3' Ag3d 63(1) 3_554 . 6_565
S2 Ag3' Ag4d 58.8(3) 3_554 . 3_554
S2 Ag3' Ag4d 96.4(8) 3_554 . 7_465
S2 Ag3' Ag4d 125(1) 3_554 . 4_555
S2 Ag3' Ag4d 49.3(3) 3_554 . 8_464
S2 Ag3' S2 80.8(6) 4_555 . 3_554
S2 Ag3' Ag1d 90.4(6) 4_555 . 3_554
S2 Ag3' Ag1d 48.5(3) 4_555 . 4_555
S2 Ag3' Ag3d 63(1) 4_555 . 5_565
S2 Ag3' Ag3d 143(2) 4_555 . 6_565
S2 Ag3' Ag4d 125(1) 4_555 . 3_554
S2 Ag3' Ag4d 49.3(3) 4_555 . 7_465
S2 Ag3' Ag4d 58.8(3) 4_555 . 4_555
S2 Ag3' Ag4d 96.4(8) 4_555 . 8_464
Ag1d Ag3' Ag1d 62.3(4) 3_554 . 4_555
Ag1d Ag3' Ag3d 131(2) 3_554 . 5_565
Ag1d Ag3' Ag3d 70(1) 3_554 . 6_565
Ag1d Ag3' Ag4d 88.4(3) 3_554 . 3_554
Ag1d Ag3' Ag4d 133.5(8) 3_554 . 7_465
Ag1d Ag3' Ag4d 147.9(8) 3_554 . 4_555
Ag1d Ag3' Ag4d 94.5(3) 3_554 . 8_464
Ag1d Ag3' Ag1d 62.3(4) 4_555 . 3_554
Ag1d Ag3' Ag3d 70(1) 4_555 . 5_565
Ag1d Ag3' Ag3d 131(2) 4_555 . 6_565
Ag1d Ag3' Ag4d 147.9(8) 4_555 . 3_554
Ag1d Ag3' Ag4d 94.5(3) 4_555 . 7_465
Ag1d Ag3' Ag4d 88.4(3) 4_555 . 4_555
Ag1d Ag3' Ag4d 133.5(8) 4_555 . 8_464
Ag3d Ag3' Ag3d 153(3) 5_565 . 6_565
Ag3d Ag3' Ag4d 141(2) 5_565 . 3_554
Ag3d Ag3' Ag4d 57(1) 5_565 . 7_465
Ag3d Ag3' Ag4d 29(1) 5_565 . 4_555
Ag3d Ag3' Ag4d 127(2) 5_565 . 8_464
Ag3d Ag3' Ag3d 153(3) 6_565 . 5_565
Ag3d Ag3' Ag4d 29(1) 6_565 . 3_554
Ag3d Ag3' Ag4d 127(2) 6_565 . 7_465
Ag3d Ag3' Ag4d 141(2) 6_565 . 4_555
Ag3d Ag3' Ag4d 57(1) 6_565 . 8_464
Ag4d Ag3' Ag4d 97.3(9) 3_554 . 7_465
Ag4d Ag3' Ag4d 116(1) 3_554 . 4_555
Ag4d Ag3' Ag4d 29.6(3) 3_554 . 8_464
Ag4d Ag3' Ag4d 97.3(9) 7_465 . 3_554
Ag4d Ag3' Ag4d 29.6(3) 7_465 . 4_555
Ag4d Ag3' Ag4d 72.2(6) 7_465 . 8_464
Ag4d Ag3' Ag4d 116(1) 4_555 . 3_554
Ag4d Ag3' Ag4d 29.6(3) 4_555 . 7_465
Ag4d Ag3' Ag4d 97.3(9) 4_555 . 8_464
Ag4d Ag3' Ag4d 29.6(3) 8_464 . 3_554
Ag4d Ag3' Ag4d 72.2(6) 8_464 . 7_465
Ag4d Ag3' Ag4d 97.3(9) 8_464 . 4_555
Ag2 Ag4 Ag2' 104(1) 5_665 . .
Ag2 Ag4 Ag2' 17.8(8) 5_665 . 5_665
Ag2 Ag4 Ag3 95(1) 5_665 . 3_555
Ag2 Ag4 Ag3 131.7(7) 5_665 . 7_555
Ag2 Ag4 Ag3 137(1) 5_665 . 8_555
Ag2 Ag4 Ag3' 140.1(9) 5_665 . 3_545
Ag2 Ag4 Ag3' 99.6(9) 5_665 . 7_565
Ag2 Ag4 Ag4 99(1) 5_665 . 6_665
Ag2 Ag4 Ag4' 103(2) 5_665 . .
Ag2 Ag4 I1 81.5(7) 5_665 . .
Ag2 Ag4 S1 89.3(4) 5_665 . 7_555
Ag2 Ag4 S2 153(1) 5_665 . .
Ag2 Ag4 S2 46.0(5) 5_665 . 6_665
Ag2 Ag4 Ag2d 0.9(3) 5_665 . 5_665
Ag2 Ag4 Ag2'd 15.7(5) 5_665 . 5_665
Ag2 Ag4 Ag3d 94.8(9) 5_665 . 3_555
Ag2 Ag4 Ag3d 132.0(6) 5_665 . 7_555
Ag2 Ag4 Ag3d 137(1) 5_665 . 8_555
Ag2 Ag4 Ag4d 138(4) 5_665 . .
Ag2 Ag4 Ag4d 101(1) 5_665 . 6_665
Ag2' Ag4 Ag2' 100(1) . . 5_665
Ag2' Ag4 Ag3 74(1) . . 3_555
Ag2' Ag4 Ag3 121.9(8) . . 7_555
Ag2' Ag4 Ag3 117(1) . . 8_555
Ag2' Ag4 Ag3' 115.6(8) . . 3_545
Ag2' Ag4 Ag3' 89.0(8) . . 7_565
Ag2' Ag4 Ag4 45(1) . . 6_665
Ag2' Ag4 Ag4' 50(2) . . .
Ag2' Ag4 I1 91.9(7) . . .
Ag2' Ag4 S1 166.4(9) . . 7_555
Ag2' Ag4 S2 49.9(6) . . .
Ag2' Ag4 S2 109(1) . . 6_665
Ag2' Ag4 Ag2d 104.7(9) . . 5_665
Ag2' Ag4 Ag2'd 102.2(9) . . 5_665
Ag2' Ag4 Ag3d 74.9(6) . . 3_555
Ag2' Ag4 Ag3d 121.9(6) . . 7_555
Ag2' Ag4 Ag3d 117.1(7) . . 8_555
Ag2' Ag4 Ag4d 113(4) . . .
Ag2' Ag4 Ag4d 51.8(6) . . 6_665
Ag2' Ag4 Ag2' 100(1) 5_665 . .
Ag2' Ag4 Ag3 111(1) 5_665 . 3_555
Ag2' Ag4 Ag3 138(1) 5_665 . 7_555
Ag2' Ag4 Ag3 132(2) 5_665 . 8_555
Ag2' Ag4 Ag3' 142(1) 5_665 . 3_545
Ag2' Ag4 Ag3' 117(1) 5_665 . 7_565
Ag2' Ag4 Ag4 108(2) 5_665 . 6_665
Ag2' Ag4 Ag4' 114(2) 5_665 . .
Ag2' Ag4 I1 64.1(8) 5_665 . .
Ag2' Ag4 S1 93.5(8) 5_665 . 7_555
Ag2' Ag4 S2 143(1) 5_665 . .
Ag2' Ag4 S2 63.7(7) 5_665 . 6_665
Ag2' Ag4 Ag2d 18.6(6) 5_665 . 5_665
Ag2' Ag4 Ag2'd 2.8(7) 5_665 . 5_665
Ag2' Ag4 Ag3d 111(1) 5_665 . 3_555
Ag2' Ag4 Ag3d 138(1) 5_665 . 7_555
Ag2' Ag4 Ag3d 132(1) 5_665 . 8_555
Ag2' Ag4 Ag4d 147(4) 5_665 . .
Ag2' Ag4 Ag4d 112(1) 5_665 . 6_665
Ag3 Ag4 Ag3 85(1) 3_555 . 7_555
Ag3 Ag4 Ag3 108(2) 3_555 . 8_555
Ag3 Ag4 Ag3' 92(1) 3_555 . 3_545
Ag3 Ag4 Ag3' 16.8(9) 3_555 . 7_565
Ag3 Ag4 Ag4 30(1) 3_555 . 6_665
Ag3 Ag4 Ag4' 24(2) 3_555 . .
Ag3 Ag4 I1 165(1) 3_555 . .
Ag3 Ag4 S1 103(1) 3_555 . 7_555
Ag3 Ag4 S2 84.0(8) 3_555 . .
Ag3 Ag4 S2 55.2(8) 3_555 . 6_665
Ag3 Ag4 Ag2d 94.4(9) 3_555 . 5_665
Ag3 Ag4 Ag2'd 110(1) 3_555 . 5_665
Ag3 Ag4 Ag3d 0.5(8) 3_555 . 3_555
Ag3 Ag4 Ag3d 85(1) 3_555 . 7_555
Ag3 Ag4 Ag3d 108(1) 3_555 . 8_555
Ag3 Ag4 Ag4d 78(7) 3_555 . .
Ag3 Ag4 Ag4d 22.6(9) 3_555 . 6_665
Ag3 Ag4 Ag3 85(1) 7_555 . 3_555
Ag3 Ag4 Ag3 26(1) 7_555 . 8_555
Ag3 Ag4 Ag3' 11.5(7) 7_555 . 3_545
Ag3 Ag4 Ag3' 69.3(7) 7_555 . 7_565
Ag3 Ag4 Ag4 104(1) 7_555 . 6_665
Ag3 Ag4 Ag4' 96(2) 7_555 . .
Ag3 Ag4 I1 109(1) 7_555 . .
Ag3 Ag4 S1 44.6(6) 7_555 . 7_555
Ag3 Ag4 S2 75.0(7) 7_555 . .
Ag3 Ag4 S2 100.5(9) 7_555 . 6_665
Ag3 Ag4 Ag2d 130.8(7) 7_555 . 5_665
Ag3 Ag4 Ag2'd 135.9(8) 7_555 . 5_665
Ag3 Ag4 Ag3d 84.3(8) 7_555 . 3_555
Ag3 Ag4 Ag3d 0.9(4) 7_555 . 7_555
Ag3 Ag4 Ag3d 25.7(7) 7_555 . 8_555
Ag3 Ag4 Ag4d 10(5) 7_555 . .
Ag3 Ag4 Ag4d 97(1) 7_555 . 6_665
Ag3 Ag4 Ag3 108(2) 8_555 . 3_555
Ag3 Ag4 Ag3 26(1) 8_555 . 7_555
Ag3 Ag4 Ag3' 16(1) 8_555 . 3_545
Ag3 Ag4 Ag3' 94(2) 8_555 . 7_565
Ag3 Ag4 Ag4 119(2) 8_555 . 6_665
Ag3 Ag4 Ag4' 113(3) 8_555 . .
Ag3 Ag4 I1 85(2) 8_555 . .
Ag3 Ag4 S1 51(1) 8_555 . 7_555
Ag3 Ag4 S2 67(1) 8_555 . .
Ag3 Ag4 S2 123(2) 8_555 . 6_665
Ag3 Ag4 Ag2d 137(1) 8_555 . 5_665
Ag3 Ag4 Ag2'd 131(2) 8_555 . 5_665
Ag3 Ag4 Ag3d 107(2) 8_555 . 3_555
Ag3 Ag4 Ag3d 25(1) 8_555 . 7_555
Ag3 Ag4 Ag3d 0 8_555 . 8_555
Ag3 Ag4 Ag4d 30(7) 8_555 . .
Ag3 Ag4 Ag4d 115(2) 8_555 . 6_665
Ag3' Ag4 Ag3' 77.6(9) 3_545 . 7_565
Ag3' Ag4 Ag4 106(1) 3_545 . 6_665
Ag3' Ag4 Ag4' 99(2) 3_545 . .
Ag3' Ag4 I1 101(1) 3_545 . .
Ag3' Ag4 S1 50.9(7) 3_545 . 7_555
Ag3' Ag4 S2 66.5(7) 3_545 . .
Ag3' Ag4 S2 112(1) 3_545 . 6_665
Ag3' Ag4 Ag2d 139.4(8) 3_545 . 5_665
Ag3' Ag4 Ag2'd 141(1) 3_545 . 5_665
Ag3' Ag4 Ag3d 91(1) 3_545 . 3_555
Ag3' Ag4 Ag3d 10.8(5) 3_545 . 7_555
Ag3' Ag4 Ag3d 16.3(7) 3_545 . 8_555
Ag3' Ag4 Ag4d 14(7) 3_545 . .
Ag3' Ag4 Ag4d 100(1) 3_545 . 6_665
Ag3' Ag4 Ag3' 77.6(9) 7_565 . 3_545
Ag3' Ag4 Ag4 46(1) 7_565 . 6_665
Ag3' Ag4 Ag4' 39(2) 7_565 . .
Ag3' Ag4 I1 178(1) 7_565 . .
Ag3' Ag4 S1 86.5(7) 7_565 . 7_555
Ag3' Ag4 S2 87.0(7) 7_565 . .
Ag3' Ag4 S2 54.8(7) 7_565 . 6_665
Ag3' Ag4 Ag2d 98.9(7) 7_565 . 5_665
Ag3' Ag4 Ag2'd 115.3(9) 7_565 . 5_665
Ag3' Ag4 Ag3d 16.3(3) 7_565 . 3_555
Ag3' Ag4 Ag3d 70.2(6) 7_565 . 7_555
Ag3' Ag4 Ag3d 94(1) 7_565 . 8_555
Ag3' Ag4 Ag4d 63(7) 7_565 . .
Ag3' Ag4 Ag4d 37.8(7) 7_565 . 6_665
Ag4 Ag4 Ag4' 8(2) 6_665 . .
Ag4 Ag4 I1 136(1) 6_665 . .
Ag4 Ag4 S1 132(2) 6_665 . 7_555
Ag4 Ag4 S2 67.6(7) 6_665 . .
Ag4 Ag4 S2 75(1) 6_665 . 6_665
Ag4 Ag4 Ag2d 99(1) 6_665 . 5_665
Ag4 Ag4 Ag2'd 109(1) 6_665 . 5_665
Ag4 Ag4 Ag3d 30(1) 6_665 . 3_555
Ag4 Ag4 Ag3d 104(1) 6_665 . 7_555
Ag4 Ag4 Ag3d 119(1) 6_665 . 8_555
Ag4 Ag4 Ag4d 94(7) 6_665 . .
Ag4 Ag4 Ag4d 7.9(9) 6_665 . 6_665
Ag4' Ag4 I1 142(2) . . .
Ag4' Ag4 S1 125(3) . . 7_555
Ag4' Ag4 S2 66.8(8) . . .
Ag4' Ag4 S2 74(2) . . 6_665
Ag4' Ag4 Ag2d 103(2) . . 5_665
Ag4' Ag4 Ag2'd 114(2) . . 5_665
Ag4' Ag4 Ag3d 25(2) . . 3_555
Ag4' Ag4 Ag3d 97(2) . . 7_555
Ag4' Ag4 Ag3d 113(2) . . 8_555
Ag4' Ag4 Ag4d 87(7) . . .
Ag4' Ag4 Ag4d 2.5(6) . . 6_665
I1 Ag4 S1 92.4(7) . . 7_555
I1 Ag4 S2 92.5(7) . . .
I1 Ag4 S2 126.1(7) . . 6_665
I1 Ag4 Ag2d 82.2(5) . . 5_665
I1 Ag4 Ag2'd 65.8(6) . . 5_665
I1 Ag4 Ag3d 165(1) . . 3_555
I1 Ag4 Ag3d 108.2(9) . . 7_555
I1 Ag4 Ag3d 85(1) . . 8_555
I1 Ag4 Ag4d 115(8) . . .
I1 Ag4 Ag4d 143(1) . . 6_665
S1 Ag4 S2 117.0(9) 7_555 . .
S1 Ag4 S2 78.3(5) 7_555 . 6_665
S1 Ag4 Ag2d 88.7(3) 7_555 . 5_665
S1 Ag4 Ag2'd 91.3(4) 7_555 . 5_665
S1 Ag4 Ag3d 102.1(8) 7_555 . 3_555
S1 Ag4 Ag3d 44.6(4) 7_555 . 7_555
S1 Ag4 Ag3d 50.6(6) 7_555 . 8_555
S1 Ag4 Ag4d 54(4) 7_555 . .
S1 Ag4 Ag4d 124(1) 7_555 . 6_665
S2 Ag4 S2 139(1) . . 6_665
S2 Ag4 Ag2d 154(1) . . 5_665
S2 Ag4 Ag2'd 146(1) . . 5_665
S2 Ag4 Ag3d 84.3(6) . . 3_555
S2 Ag4 Ag3d 74.7(6) . . 7_555
S2 Ag4 Ag3d 67.5(5) . . 8_555
S2 Ag4 Ag4d 68(3) . . .
S2 Ag4 Ag4d 69.3(4) . . 6_665
S2 Ag4 S2 139(1) 6_665 . .
S2 Ag4 Ag2d 45.2(3) 6_665 . 5_665
S2 Ag4 Ag2'd 61.5(4) 6_665 . 5_665
S2 Ag4 Ag3d 54.9(6) 6_665 . 3_555
S2 Ag4 Ag3d 101.3(8) 6_665 . 7_555
S2 Ag4 Ag3d 123(1) 6_665 . 8_555
S2 Ag4 Ag4d 102(6) 6_665 . .
S2 Ag4 Ag4d 71.1(9) 6_665 . 6_665
Ag2d Ag4 Ag2'd 16.5(2) 5_665 . 5_665
Ag2d Ag4 Ag3d 94.3(7) 5_665 . 3_555
Ag2d Ag4 Ag3d 131.2(5) 5_665 . 7_555
Ag2d Ag4 Ag3d 136.5(8) 5_665 . 8_555
Ag2d Ag4 Ag4d 137(4) 5_665 . .
Ag2d Ag4 Ag4d 100(1) 5_665 . 6_665
Ag2'd Ag4 Ag3d 109.6(9) 5_665 . 3_555
Ag2'd Ag4 Ag3d 135.9(6) 5_665 . 7_555
Ag2'd Ag4 Ag3d 131(1) 5_665 . 8_555
Ag2'd Ag4 Ag4d 145(4) 5_665 . .
Ag2'd Ag4 Ag4d 112(1) 5_665 . 6_665
Ag3d Ag4 Ag3d 85.1(7) 3_555 . 7_555
Ag3d Ag4 Ag3d 107(1) 3_555 . 8_555
Ag3d Ag4 Ag4d 77(7) 3_555 . .
Ag3d Ag4 Ag4d 23.1(5) 3_555 . 6_665
Ag3d Ag4 Ag3d 85.1(7) 7_555 . 3_555
Ag3d Ag4 Ag3d 24.8(5) 7_555 . 8_555
Ag3d Ag4 Ag4d 10(5) 7_555 . .
Ag3d Ag4 Ag4d 98(1) 7_555 . 6_665
Ag3d Ag4 Ag3d 107(1) 8_555 . 3_555
Ag3d Ag4 Ag3d 24.8(5) 8_555 . 7_555
Ag3d Ag4 Ag4d 30(7) 8_555 . .
Ag3d Ag4 Ag4d 115(1) 8_555 . 6_665
Ag4d Ag4 Ag4d 88(7) . . 6_665
Ag4d Ag4 Ag4d 88(7) 6_665 . .
Ag2' Ag4' Ag2' 102(1) . . 5_665
Ag2' Ag4' Ag3 96(1) . . 3_555
Ag2' Ag4' Ag3 120(1) . . 8_555
Ag2' Ag4' Ag3' 123.4(8) . . 3_545
Ag2' Ag4' Ag3' 112.4(6) . . 7_565
Ag2' Ag4' Ag4 117(2) . . .
Ag2' Ag4' Ag4 51(2) . . 6_665
Ag2' Ag4' S2 58.1(6) . . .
Ag2' Ag4' S2 129.8(9) . . 6_665
Ag2' Ag4' Ag2'd 2.5(6) . . .
Ag2' Ag4' Ag2'd 103.6(9) . . 5_665
Ag2' Ag4' Ag3d 96.7(4) . . 3_555
Ag2' Ag4' Ag3d 120.2(6) . . 8_555
Ag2' Ag4' Ag4d 125(1) . . .
Ag2' Ag4' Ag4d 66(1) . . 6_665
Ag2' Ag4' Ag2' 102(1) 5_665 . .
Ag2' Ag4' Ag3 120(1) 5_665 . 3_555
Ag2' Ag4' Ag3 96(1) 5_665 . 8_555
Ag2' Ag4' Ag3' 112.4(6) 5_665 . 3_545
Ag2' Ag4' Ag3' 123.4(8) 5_665 . 7_565
Ag2' Ag4' Ag4 51(2) 5_665 . .
Ag2' Ag4' Ag4 117(2) 5_665 . 6_665
Ag2' Ag4' S2 129.8(9) 5_665 . .
Ag2' Ag4' S2 58.1(6) 5_665 . 6_665
Ag2' Ag4' Ag2'd 103.6(9) 5_665 . .
Ag2' Ag4' Ag2'd 2.5(6) 5_665 . 5_665
Ag2' Ag4' Ag3d 120.2(6) 5_665 . 3_555
Ag2' Ag4' Ag3d 96.7(4) 5_665 . 8_555
Ag2' Ag4' Ag4d 66(1) 5_665 . .
Ag2' Ag4' Ag4d 125(1) 5_665 . 6_665
Ag3 Ag4' Ag3 122(2) 3_555 . 8_555
Ag3 Ag4' Ag3' 103(2) 3_555 . 3_545
Ag3 Ag4' Ag3' 19(1) 3_555 . 7_565
Ag3 Ag4' Ag4 146(2) 3_555 . .
Ag3 Ag4' Ag4 45(2) 3_555 . 6_665
Ag3 Ag4' S2 108.0(9) 3_555 . .
Ag3 Ag4' S2 66.7(8) 3_555 . 6_665
Ag3 Ag4' Ag2'd 96.4(9) 3_555 . .
Ag3 Ag4' Ag2'd 118.3(9) 3_555 . 5_665
Ag3 Ag4' Ag3d 1(1) 3_555 . 3_555
Ag3 Ag4' Ag3d 122(2) 3_555 . 8_555
Ag3 Ag4' Ag4d 138(2) 3_555 . .
Ag3 Ag4' Ag4d 30(1) 3_555 . 6_665
Ag3 Ag4' Ag3 122(2) 8_555 . 3_555
Ag3 Ag4' Ag3' 19(1) 8_555 . 3_545
Ag3 Ag4' Ag3' 103(2) 8_555 . 7_565
Ag3 Ag4' Ag4 45(2) 8_555 . .
Ag3 Ag4' Ag4 146(2) 8_555 . 6_665
Ag3 Ag4' S2 66.7(8) 8_555 . .
Ag3 Ag4' S2 108.0(9) 8_555 . 6_665
Ag3 Ag4' Ag2'd 118.3(9) 8_555 . .
Ag3 Ag4' Ag2'd 96.4(9) 8_555 . 5_665
Ag3 Ag4' Ag3d 122(2) 8_555 . 3_555
Ag3 Ag4' Ag3d 1(1) 8_555 . 8_555
Ag3 Ag4' Ag4d 30(1) 8_555 . .
Ag3 Ag4' Ag4d 138(2) 8_555 . 6_665
Ag3' Ag4' Ag3' 85.1(9) 3_545 . 7_565
Ag3' Ag4' Ag4 63(2) 3_545 . .
Ag3' Ag4' Ag4 130(2) 3_545 . 6_665
Ag3' Ag4' S2 65.3(6) 3_545 . .
Ag3' Ag4' S2 106.6(8) 3_545 . 6_665
Ag3' Ag4' Ag2'd 121.0(5) 3_545 . .
Ag3' Ag4' Ag2'd 112.0(5) 3_545 . 5_665
Ag3' Ag4' Ag3d 103(1) 3_545 . 3_555
Ag3' Ag4' Ag3d 18.9(5) 3_545 . 8_555
Ag3' Ag4' Ag4d 48(1) 3_545 . .
Ag3' Ag4' Ag4d 119(2) 3_545 . 6_665
Ag3' Ag4' Ag3' 85.1(9) 7_565 . 3_545
Ag3' Ag4' Ag4 130(2) 7_565 . .
Ag3' Ag4' Ag4 63(2) 7_565 . 6_665
Ag3' Ag4' S2 106.6(8) 7_565 . .
Ag3' Ag4' S2 65.3(6) 7_565 . 6_665
Ag3' Ag4' Ag2'd 112.0(5) 7_565 . .
Ag3' Ag4' Ag2'd 121.0(5) 7_565 . 5_665
Ag3' Ag4' Ag3d 18.9(5) 7_565 . 3_555
Ag3' Ag4' Ag3d 103(1) 7_565 . 8_555
Ag3' Ag4' Ag4d 119(2) 7_565 . .
Ag3' Ag4' Ag4d 48(1) 7_565 . 6_665
Ag4 Ag4' Ag4 165(4) . . 6_665
Ag4 Ag4' S2 95(1) . . .
Ag4 Ag4' S2 87(1) . . 6_665
Ag4 Ag4' Ag2'd 117(2) . . .
Ag4 Ag4' Ag2'd 52(2) . . 5_665
Ag4 Ag4' Ag3d 146(2) . . 3_555
Ag4 Ag4' Ag3d 46(2) . . 8_555
Ag4 Ag4' Ag4d 16(2) . . .
Ag4 Ag4' Ag4d 175(1) . . 6_665
Ag4 Ag4' Ag4 165(4) 6_665 . .
Ag4 Ag4' S2 87(1) 6_665 . .
Ag4 Ag4' S2 95(1) 6_665 . 6_665
Ag4 Ag4' Ag2'd 52(2) 6_665 . .
Ag4 Ag4' Ag2'd 117(2) 6_665 . 5_665
Ag4 Ag4' Ag3d 46(2) 6_665 . 3_555
Ag4 Ag4' Ag3d 146(2) 6_665 . 8_555
Ag4 Ag4' Ag4d 175(1) 6_665 . .
Ag4 Ag4' Ag4d 16(2) 6_665 . 6_665
S2 Ag4' S2 170(1) . . 6_665
S2 Ag4' Ag2'd 55.7(2) . . .
S2 Ag4' Ag2'd 132.1(6) . . 5_665
S2 Ag4' Ag3d 108.2(5) . . 3_555
S2 Ag4' Ag3d 66.4(2) . . 8_555
S2 Ag4' Ag4d 88.3(2) . . .
S2 Ag4' Ag4d 90.4(2) . . 6_665
S2 Ag4' S2 170(1) 6_665 . .
S2 Ag4' Ag2'd 132.1(6) 6_665 . .
S2 Ag4' Ag2'd 55.7(2) 6_665 . 5_665
S2 Ag4' Ag3d 66.4(2) 6_665 . 3_555
S2 Ag4' Ag3d 108.2(5) 6_665 . 8_555
S2 Ag4' Ag4d 90.4(2) 6_665 . .
S2 Ag4' Ag4d 88.3(2) 6_665 . 6_665
Ag2'd Ag4' Ag2'd 105.6(7) . . 5_665
Ag2'd Ag4' Ag3d 96.9(2) . . 3_555
Ag2'd Ag4' Ag3d 118.2(2) . . 8_555
Ag2'd Ag4' Ag4d 124(1) . . .
Ag2'd Ag4' Ag4d 66(1) . . 6_665
Ag2'd Ag4' Ag2'd 105.6(7) 5_665 . .
Ag2'd Ag4' Ag3d 118.2(2) 5_665 . 3_555
Ag2'd Ag4' Ag3d 96.9(2) 5_665 . 8_555
Ag2'd Ag4' Ag4d 66(1) 5_665 . .
Ag2'd Ag4' Ag4d 124(1) 5_665 . 6_665
Ag3d Ag4' Ag3d 121(1) 3_555 . 8_555
Ag3d Ag4' Ag4d 137(2) 3_555 . .
Ag3d Ag4' Ag4d 31.0(8) 3_555 . 6_665
Ag3d Ag4' Ag3d 121(1) 8_555 . 3_555
Ag3d Ag4' Ag4d 31.0(8) 8_555 . .
Ag3d Ag4' Ag4d 137(2) 8_555 . 6_665
Ag4d Ag4' Ag4d 165(3) . . 6_665
Ag4d Ag4' Ag4d 165(3) 6_665 . .
S1 Sb S2 95.00(4) 1_565 . 3_554
S1 Sb S2 95.00(4) 1_565 . 4_555
S2 Sb S2 95.39(4) 3_554 . 4_555
S2 Sb S2 95.39(4) 4_555 . 3_554
Ag1 Ag1d Ag2' 145.8(9) . . 3_545
Ag1 Ag1d Ag2'' 41(1) . . .
Ag1 Ag1d Ag3 94(1) . . 2_555
Ag1 Ag1d Ag3 79(1) . . 8_555
Ag1 Ag1d Ag3' 97(1) . . 3_545
Ag1 Ag1d I1 139(1) . . 7_455
Ag1 Ag1d I2 122(1) . . 3_545
Ag1 Ag1d S1 58.3(9) . . .
Ag1 Ag1d S2 66.0(9) . . .
Ag1 Ag1d Ag1d 154(1) . . 2_556
Ag1 Ag1d Ag2'd 145.0(9) . . 3_545
Ag1 Ag1d Ag2''d 42(1) . . .
Ag1 Ag1d Ag3d 93(1) . . 2_555
Ag1 Ag1d Ag3d 80(1) . . 8_555
Ag2' Ag1d Ag2'' 144.8(9) 3_545 . .
Ag2' Ag1d Ag3 68.2(9) 3_545 . 2_555
Ag2' Ag1d Ag3 121.0(9) 3_545 . 8_555
Ag2' Ag1d Ag3' 107.7(6) 3_545 . 3_545
Ag2' Ag1d I1 54.1(7) 3_545 . 7_455
Ag2' Ag1d I2 58.6(7) 3_545 . 3_545
Ag2' Ag1d S1 90.4(3) 3_545 . .
Ag2' Ag1d S2 148.2(3) 3_545 . .
Ag2' Ag1d Ag1d 57.8(2) 3_545 . 2_556
Ag2' Ag1d Ag2'd 3.3(8) 3_545 . 3_545
Ag2' Ag1d Ag2''d 145.6(7) 3_545 . .
Ag2' Ag1d Ag3d 69.1(6) 3_545 . 2_555
Ag2' Ag1d Ag3d 120.0(6) 3_545 . 8_555
Ag2'' Ag1d Ag3 77.5(8) . . 2_555
Ag2'' Ag1d Ag3 93.1(8) . . 8_555
Ag2'' Ag1d Ag3' 103.2(7) . . 3_545
Ag2'' Ag1d I1 100.4(2) . . 7_455
Ag2'' Ag1d I2 156.5(4) . . 3_545
Ag2'' Ag1d S1 69.9(6) . . .
Ag2'' Ag1d S2 50.7(7) . . .
Ag2'' Ag1d Ag1d 131.5(5) . . 2_556
Ag2'' Ag1d Ag2'd 147.8(5) . . 3_545
Ag2'' Ag1d Ag2''d 1.3(7) . . .
Ag2'' Ag1d Ag3d 76.6(6) . . 2_555
Ag2'' Ag1d Ag3d 94.0(6) . . 8_555
Ag3 Ag1d Ag3 170.6(8) 2_555 . 8_555
Ag3 Ag1d Ag3' 164.8(7) 2_555 . 3_545
Ag3 Ag1d I1 57.0(7) 2_555 . 7_455
Ag3 Ag1d I2 124.7(5) 2_555 . 3_545
Ag3 Ag1d S1 44.8(7) 2_555 . .
Ag3 Ag1d S2 121.9(4) 2_555 . .
Ag3 Ag1d Ag1d 109.0(7) 2_555 . 2_556
Ag3 Ag1d Ag2'd 70.8(6) 2_555 . 3_545
Ag3 Ag1d Ag2''d 78.5(5) 2_555 . .
Ag3 Ag1d Ag3d 0.9(6) 2_555 . 2_555
Ag3 Ag1d Ag3d 171.5(5) 2_555 . 8_555
Ag3 Ag1d Ag3 170.6(8) 8_555 . 2_555
Ag3 Ag1d Ag3' 18.0(9) 8_555 . 3_545
Ag3 Ag1d I1 125.4(8) 8_555 . 7_455
Ag3 Ag1d I2 64.7(6) 8_555 . 3_545
Ag3 Ag1d S1 132.5(8) 8_555 . .
Ag3 Ag1d S2 49.5(4) 8_555 . .
Ag3 Ag1d Ag1d 76.7(8) 8_555 . 2_556
Ag3 Ag1d Ag2'd 118.4(7) 8_555 . 3_545
Ag3 Ag1d Ag2''d 92.1(6) 8_555 . .
Ag3 Ag1d Ag3d 169.7(6) 8_555 . 2_555
Ag3 Ag1d Ag3d 0.9(7) 8_555 . 8_555
Ag3' Ag1d I1 108.3(3) 3_545 . 7_455
Ag3' Ag1d I2 57.6(4) 3_545 . 3_545
Ag3' Ag1d S1 150.0(2) 3_545 . .
Ag3' Ag1d S2 53.9(4) 3_545 . .
Ag3' Ag1d Ag1d 58.9(2) 3_545 . 2_556
Ag3' Ag1d Ag2'd 105.7(3) 3_545 . 3_545
Ag3' Ag1d Ag2''d 102.1(4) 3_545 . .
Ag3' Ag1d Ag3d 164.9(3) 3_545 . 2_555
Ag3' Ag1d Ag3d 17.2(2) 3_545 . 8_555
I1 Ag1d I2 98.86(1) 7_455 . 3_545
I1 Ag1d S1 101.65(3) 7_455 . .
I1 Ag1d S2 103.47(3) 7_455 . .
I1 Ag1d Ag1d 54.95(1) 7_455 . 2_556
I1 Ag1d Ag2'd 57.08(1) 7_455 . 3_545
I1 Ag1d Ag2''d 100.24(1) 7_455 . .
I1 Ag1d Ag3d 57.40(1) 7_455 . 2_555
I1 Ag1d Ag3d 124.84(1) 7_455 . 8_555
I2 Ag1d S1 118.96(4) 3_545 . .
I2 Ag1d S2 111.41(3) 3_545 . .
I2 Ag1d Ag1d 53.58(1) 3_545 . 2_556
I2 Ag1d Ag2'd 55.59(1) 3_545 . 3_545
I2 Ag1d Ag2''d 155.83(1) 3_545 . .
I2 Ag1d Ag3d 125.62(1) 3_545 . 2_555
I2 Ag1d Ag3d 63.81(1) 3_545 . 8_555
S1 Ag1d S2 118.31(4) . . .
S1 Ag1d Ag1d 147.22(3) . . 2_556
S1 Ag1d Ag2'd 91.07(3) . . 3_545
S1 Ag1d Ag2''d 71.20(3) . . .
S1 Ag1d Ag3d 44.48(3) . . 2_555
S1 Ag1d Ag3d 133.13(3) . . 8_555
S2 Ag1d Ag1d 91.43(3) . . 2_556
S2 Ag1d Ag2'd 148.78(3) . . 3_545
S2 Ag1d Ag2''d 49.41(3) . . .
S2 Ag1d Ag3d 121.07(3) . . 2_555
S2 Ag1d Ag3d 50.14(3) . . 8_555
Ag1d Ag1d Ag2'd 57.633 2_556 . 3_545
Ag1d Ag1d Ag2''d 130.351 2_556 . .
Ag1d Ag1d Ag3d 109.635 2_556 . 2_555
Ag1d Ag1d Ag3d 75.8857 2_556 . 8_555
Ag2'd Ag1d Ag2''d 148.572 3_545 . .
Ag2'd Ag1d Ag3d 71.7363 3_545 . 2_555
Ag2'd Ag1d Ag3d 117.513 3_545 . 8_555
Ag2''d Ag1d Ag3d 77.6108 . . 2_555
Ag2''d Ag1d Ag3d 92.9727 . . 8_555
Ag3d Ag1d Ag3d 170.559 2_555 . 8_555
Ag3d Ag1d Ag3d 170.559 8_555 . 2_555
Ag2 Ag2d Ag2' 17(*) . . .
Ag2 Ag2d Ag2'' 131(*) . . .
Ag2 Ag2d Ag4 31(3) . . 5_665
Ag2 Ag2d Ag4 31(3) . . 6_665
Ag2 Ag2d I2 105(*) . . .
Ag2 Ag2d I2 172(*) . . 5_565
Ag2 Ag2d S2 74(9) . . .
Ag2 Ag2d S2 74(9) . . 2_555
Ag2 Ag2d Ag2'd 21(*) . . .
Ag2 Ag2d Ag2''d 133(*) . . .
Ag2' Ag2d Ag2'' 147(2) . . .
Ag2' Ag2d Ag4 36.4(9) . . 5_665
Ag2' Ag2d Ag4 36.4(9) . . 6_665
Ag2' Ag2d I2 88(1) . . .
Ag2' Ag2d I2 171(1) . . 5_565
Ag2' Ag2d S2 81.9(7) . . .
Ag2' Ag2d S2 81.9(7) . . 2_555
Ag2' Ag2d Ag2'd 5(1) . . .
Ag2' Ag2d Ag2''d 149(1) . . .
Ag2'' Ag2d Ag4 120.6(9) . . 5_665
Ag2'' Ag2d Ag4 120.6(9) . . 6_665
Ag2'' Ag2d I2 125(1) . . .
Ag2'' Ag2d I2 42(1) . . 5_565
Ag2'' Ag2d S2 80.7(5) . . .
Ag2'' Ag2d S2 80.7(5) . . 2_555
Ag2'' Ag2d Ag2'd 152(1) . . .
Ag2'' Ag2d Ag2''d 2(1) . . .
Ag4 Ag2d Ag4 60.7(6) 5_665 . 6_665
Ag4 Ag2d I2 106.5(5) 5_665 . .
Ag4 Ag2d I2 147.5(4) 5_665 . 5_565
Ag4 Ag2d S2 98.6(4) 5_665 . .
Ag4 Ag2d S2 45.5(5) 5_665 . 2_555
Ag4 Ag2d Ag2'd 39.0(5) 5_665 . .
Ag4 Ag2d Ag2''d 122.2(5) 5_665 . .
Ag4 Ag2d Ag4 60.7(6) 6_665 . 5_665
Ag4 Ag2d I2 106.5(5) 6_665 . .
Ag4 Ag2d I2 147.5(4) 6_665 . 5_565
Ag4 Ag2d S2 45.5(5) 6_665 . .
Ag4 Ag2d S2 98.6(4) 6_665 . 2_555
Ag4 Ag2d Ag2'd 39.0(5) 6_665 . .
Ag4 Ag2d Ag2''d 122.2(5) 6_665 . .
I2 Ag2d I2 83.12(2) . . 5_565
I2 Ag2d S2 120.94(3) . . .
I2 Ag2d S2 120.94(3) . . 2_555
I2 Ag2d Ag2'd 83.51(1) . . .
I2 Ag2d Ag2''d 122.65(1) . . .
I2 Ag2d I2 83.12(2) 5_565 . .
I2 Ag2d S2 102.66(3) 5_565 . .
I2 Ag2d S2 102.66(3) 5_565 . 2_555
I2 Ag2d Ag2'd 166.63(1) 5_565 . .
I2 Ag2d Ag2''d 39.53(1) 5_565 . .
S2 Ag2d S2 114.89(4) . . 2_555
S2 Ag2d Ag2'd 84.28(3) . . .
S2 Ag2d Ag2''d 81.74(3) . . .
S2 Ag2d S2 114.89(4) 2_555 . .
S2 Ag2d Ag2'd 84.28(3) 2_555 . .
S2 Ag2d Ag2''d 81.74(3) 2_555 . .
Ag2'd Ag2d Ag2''d 153.838 . . .
Ag1 Ag2'd Ag1 67.07(5) 3_554 . 4_555
Ag1 Ag2'd Ag2 117(1) 3_554 . .
Ag1 Ag2'd Ag2' 93(6) 3_554 . .
Ag1 Ag2'd Ag2'' 126.2(5) 3_554 . .
Ag1 Ag2'd Ag4 75.0(6) 3_554 . 5_665
Ag1 Ag2'd Ag4 118.1(6) 3_554 . 6_665
Ag1 Ag2'd Ag4' 129.8(1) 3_554 . .
Ag1 Ag2'd Ag4' 88.4(2) 3_554 . 5_665
Ag1 Ag2'd I1 58.56(4) 3_554 . 5_665
Ag1 Ag2'd I2 56.78(4) 3_554 . .
Ag1 Ag2'd S2 161.01(5) 3_554 . .
Ag1 Ag2'd S2 94.18(5) 3_554 . 2_555
Ag1 Ag2'd Ag1d 1.22(4) 3_554 . 3_554
Ag1 Ag2'd Ag1d 65.90(4) 3_554 . 4_555
Ag1 Ag2'd Ag2d 115.50(4) 3_554 . .
Ag1 Ag2'd Ag2''d 125.04(4) 3_554 . .
Ag1 Ag2'd Ag4d 72.85(4) 3_554 . 5_665
Ag1 Ag2'd Ag4d 118.12(4) 3_554 . 6_665
Ag1 Ag2'd Ag1 67.07(5) 4_555 . 3_554
Ag1 Ag2'd Ag2 117(1) 4_555 . .
Ag1 Ag2'd Ag2' 93(6) 4_555 . .
Ag1 Ag2'd Ag2'' 126.2(5) 4_555 . .
Ag1 Ag2'd Ag4 118.1(6) 4_555 . 5_665
Ag1 Ag2'd Ag4 75.0(6) 4_555 . 6_665
Ag1 Ag2'd Ag4' 88.4(2) 4_555 . .
Ag1 Ag2'd Ag4' 129.8(1) 4_555 . 5_665
Ag1 Ag2'd I1 58.56(4) 4_555 . 5_665
Ag1 Ag2'd I2 56.78(4) 4_555 . .
Ag1 Ag2'd S2 94.18(5) 4_555 . .
Ag1 Ag2'd S2 161.01(5) 4_555 . 2_555
Ag1 Ag2'd Ag1d 65.90(4) 4_555 . 3_554
Ag1 Ag2'd Ag1d 1.22(4) 4_555 . 4_555
Ag1 Ag2'd Ag2d 115.50(4) 4_555 . .
Ag1 Ag2'd Ag2''d 125.04(4) 4_555 . .
Ag1 Ag2'd Ag4d 118.12(4) 4_555 . 5_665
Ag1 Ag2'd Ag4d 72.85(4) 4_555 . 6_665
Ag2 Ag2'd Ag2' 143(7) . . .
Ag2 Ag2'd Ag2'' 12(2) . . .
Ag2 Ag2'd Ag4 123(1) . . 5_665
Ag2 Ag2'd Ag4 123(1) . . 6_665
Ag2 Ag2'd Ag4' 113(1) . . .
Ag2 Ag2'd Ag4' 113(1) . . 5_665
Ag2 Ag2'd I1 174(2) . . 5_665
Ag2 Ag2'd I2 74(2) . . .
Ag2 Ag2'd S2 67.7(8) . . .
Ag2 Ag2'd S2 67.7(8) . . 2_555
Ag2 Ag2'd Ag1d 118(1) . . 3_554
Ag2 Ag2'd Ag1d 118(1) . . 4_555
Ag2 Ag2'd Ag2d 2(2) . . .
Ag2 Ag2'd Ag2''d 10(2) . . .
Ag2 Ag2'd Ag4d 122.6(9) . . 5_665
Ag2 Ag2'd Ag4d 122.6(9) . . 6_665
Ag2' Ag2'd Ag2'' 131(7) . . .
Ag2' Ag2'd Ag4 42(1) . . 5_665
Ag2' Ag2'd Ag4 42(1) . . 6_665
Ag2' Ag2'd Ag4' 43(3) . . .
Ag2' Ag2'd Ag4' 43(3) . . 5_665
Ag2' Ag2'd I1 43(7) . . 5_665
Ag2' Ag2'd I2 143(7) . . .
Ag2' Ag2'd S2 91(4) . . .
Ag2' Ag2'd S2 91(4) . . 2_555
Ag2' Ag2'd Ag1d 93(6) . . 3_554
Ag2' Ag2'd Ag1d 93(6) . . 4_555
Ag2' Ag2'd Ag2d 145(7) . . .
Ag2' Ag2'd Ag2''d 133(7) . . .
Ag2' Ag2'd Ag4d 44.1(6) . . 5_665
Ag2' Ag2'd Ag4d 44.1(6) . . 6_665
Ag2'' Ag2'd Ag4 115.6(8) . . 5_665
Ag2'' Ag2'd Ag4 115.6(8) . . 6_665
Ag2'' Ag2'd Ag4' 103.9(6) . . .
Ag2'' Ag2'd Ag4' 103.9(6) . . 5_665
Ag2'' Ag2'd I1 173.6(7) . . 5_665
Ag2'' Ag2'd I2 86.2(7) . . .
Ag2'' Ag2'd S2 61.9(3) . . .
Ag2'' Ag2'd S2 61.9(3) . . 2_555
Ag2'' Ag2'd Ag1d 127.1(5) . . 3_554
Ag2'' Ag2'd Ag1d 127.1(5) . . 4_555
Ag2'' Ag2'd Ag2d 14.0(7) . . .
Ag2'' Ag2'd Ag2''d 1.6(7) . . .
Ag2'' Ag2'd Ag4d 115.3(5) . . 5_665
Ag2'' Ag2'd Ag4d 115.3(5) . . 6_665
Ag4 Ag2'd Ag4 82.8(6) 5_665 . 6_665
Ag4 Ag2'd Ag4' 80.2(6) 5_665 . .
Ag4 Ag2'd Ag4' 14.3(6) 5_665 . 5_665
Ag4 Ag2'd I1 60.2(6) 5_665 . 5_665
Ag4 Ag2'd I2 129.9(5) 5_665 . .
Ag4 Ag2'd S2 118.9(5) 5_665 . .
Ag4 Ag2'd S2 55.9(6) 5_665 . 2_555
Ag4 Ag2'd Ag1d 75.5(6) 5_665 . 3_554
Ag4 Ag2'd Ag1d 117.2(6) 5_665 . 4_555
Ag4 Ag2'd Ag2d 124.6(6) 5_665 . .
Ag4 Ag2'd Ag2''d 116.6(6) 5_665 . .
Ag4 Ag2'd Ag4d 2.7(5) 5_665 . 5_665
Ag4 Ag2'd Ag4d 85.3(4) 5_665 . 6_665
Ag4 Ag2'd Ag4 82.8(6) 6_665 . 5_665
Ag4 Ag2'd Ag4' 14.3(6) 6_665 . .
Ag4 Ag2'd Ag4' 80.2(6) 6_665 . 5_665
Ag4 Ag2'd I1 60.2(6) 6_665 . 5_665
Ag4 Ag2'd I2 129.9(5) 6_665 . .
Ag4 Ag2'd S2 55.9(6) 6_665 . .
Ag4 Ag2'd S2 118.9(5) 6_665 . 2_555
Ag4 Ag2'd Ag1d 117.2(6) 6_665 . 3_554
Ag4 Ag2'd Ag1d 75.5(6) 6_665 . 4_555
Ag4 Ag2'd Ag2d 124.6(6) 6_665 . .
Ag4 Ag2'd Ag2''d 116.6(6) 6_665 . .
Ag4 Ag2'd Ag4d 85.3(4) 6_665 . 5_665
Ag4 Ag2'd Ag4d 2.7(5) 6_665 . 6_665
Ag4' Ag2'd Ag4' 74.4(5) . . 5_665
Ag4' Ag2'd I1 71.20(9) . . 5_665
Ag4' Ag2'd I2 140.7(3) . . .
Ag4' Ag2'd S2 48.4(2) . . .
Ag4' Ag2'd S2 106.9(3) . . 2_555
Ag4' Ag2'd Ag1d 128.96(9) . . 3_554
Ag4' Ag2'd Ag1d 88.9(2) . . 4_555
Ag4' Ag2'd Ag2d 114.6(1) . . .
Ag4' Ag2'd Ag2''d 105.09(7) . . .
Ag4' Ag2'd Ag4d 82.9(3) . . 5_665
Ag4' Ag2'd Ag4d 15.8(2) . . 6_665
Ag4' Ag2'd Ag4' 74.4(5) 5_665 . .
Ag4' Ag2'd I1 71.20(9) 5_665 . 5_665
Ag4' Ag2'd I2 140.7(3) 5_665 . .
Ag4' Ag2'd S2 106.9(3) 5_665 . .
Ag4' Ag2'd S2 48.4(2) 5_665 . 2_555
Ag4' Ag2'd Ag1d 88.9(2) 5_665 . 3_554
Ag4' Ag2'd Ag1d 128.96(9) 5_665 . 4_555
Ag4' Ag2'd Ag2d 114.6(1) 5_665 . .
Ag4' Ag2'd Ag2''d 105.09(7) 5_665 . .
Ag4' Ag2'd Ag4d 15.8(2) 5_665 . 5_665
Ag4' Ag2'd Ag4d 82.9(3) 5_665 . 6_665
I1 Ag2'd I2 100.18(2) 5_665 . .
I1 Ag2'd S2 115.08(3) 5_665 . .
I1 Ag2'd S2 115.08(3) 5_665 . 2_555
I1 Ag2'd Ag1d 57.77(1) 5_665 . 3_554
I1 Ag2'd Ag1d 57.77(1) 5_665 . 4_555
I1 Ag2'd Ag2d 172.37(1) 5_665 . .
I1 Ag2'd Ag2''d 175.20(1) 5_665 . .
I1 Ag2'd Ag4d 60.68(1) 5_665 . 5_665
I1 Ag2'd Ag4d 60.68(1) 5_665 . 6_665
I2 Ag2'd S2 111.18(3) . . .
I2 Ag2'd S2 111.18(3) . . 2_555
I2 Ag2'd Ag1d 56.61(1) . . 3_554
I2 Ag2'd Ag1d 56.61(1) . . 4_555
I2 Ag2'd Ag2d 72.18(1) . . .
I2 Ag2'd Ag2''d 84.61(1) . . .
I2 Ag2'd Ag4d 127.35(1) . . 5_665
I2 Ag2'd Ag4d 127.35(1) . . 6_665
S2 Ag2'd S2 104.35(4) . . 2_555
S2 Ag2'd Ag1d 159.92(3) . . 3_554
S2 Ag2'd Ag1d 95.36(3) . . 4_555
S2 Ag2'd Ag2d 68.83(3) . . .
S2 Ag2'd Ag2''d 62.65(3) . . .
S2 Ag2'd Ag4d 121.41(3) . . 5_665
S2 Ag2'd Ag4d 54.94(3) . . 6_665
S2 Ag2'd S2 104.35(4) 2_555 . .
S2 Ag2'd Ag1d 95.36(3) 2_555 . 3_554
S2 Ag2'd Ag1d 159.92(3) 2_555 . 4_555
S2 Ag2'd Ag2d 68.83(3) 2_555 . .
S2 Ag2'd Ag2''d 62.65(3) 2_555 . .
S2 Ag2'd Ag4d 54.94(3) 2_555 . 5_665
S2 Ag2'd Ag4d 121.41(3) 2_555 . 6_665
Ag1d Ag2'd Ag1d 64.734 3_554 . 4_555
Ag1d Ag2'd Ag2d 116.206 3_554 . .
Ag1d Ag2'd Ag2''d 125.891 3_554 . .
Ag1d Ag2'd Ag4d 73.362 3_554 . 5_665
Ag1d Ag2'd Ag4d 117.141 3_554 . 6_665
Ag1d Ag2'd Ag1d 64.734 4_555 . 3_554
Ag1d Ag2'd Ag2d 116.206 4_555 . .
Ag1d Ag2'd Ag2''d 125.891 4_555 . .
Ag1d Ag2'd Ag4d 117.141 4_555 . 5_665
Ag1d Ag2'd Ag4d 73.362 4_555 . 6_665
Ag2d Ag2'd Ag2''d 12.4308 . . .
Ag2d Ag2'd Ag4d 123.75 . . 5_665
Ag2d Ag2'd Ag4d 123.75 . . 6_665
Ag2''d Ag2'd Ag4d 116.347 . . 5_665
Ag2''d Ag2'd Ag4d 116.347 . . 6_665
Ag4d Ag2'd Ag4d 87.8141 5_665 . 6_665
Ag4d Ag2'd Ag4d 87.8141 6_665 . 5_665
Ag1 Ag2''d Ag1 78.26(5) . . 2_555
Ag1 Ag2''d Ag2 120.0(9) . . .
Ag1 Ag2''d Ag2' 110.7(7) . . .
Ag1 Ag2''d Ag2'' 44(3) . . .
Ag1 Ag2''d I2 140.72(4) . . .
Ag1 Ag2''d I2 98.37(4) . . 5_565
Ag1 Ag2''d S1 43.47(4) . . .
Ag1 Ag2''d S2 50.26(5) . . .
Ag1 Ag2''d S2 112.99(5) . . 2_555
Ag1 Ag2''d Ag1d 1.47(4) . . .
Ag1 Ag2''d Ag1d 79.49(4) . . 2_555
Ag1 Ag2''d Ag2d 122.71(4) . . .
Ag1 Ag2''d Ag2'd 113.14(4) . . .
Ag1 Ag2''d Ag1 78.26(5) 2_555 . .
Ag1 Ag2''d Ag2 120.0(9) 2_555 . .
Ag1 Ag2''d Ag2' 110.7(7) 2_555 . .
Ag1 Ag2''d Ag2'' 44(3) 2_555 . .
Ag1 Ag2''d I2 140.72(4) 2_555 . .
Ag1 Ag2''d I2 98.37(4) 2_555 . 5_565
Ag1 Ag2''d S1 43.47(4) 2_555 . .
Ag1 Ag2''d S2 112.99(5) 2_555 . .
Ag1 Ag2''d S2 50.26(5) 2_555 . 2_555
Ag1 Ag2''d Ag1d 79.49(4) 2_555 . .
Ag1 Ag2''d Ag1d 1.47(4) 2_555 . 2_555
Ag1 Ag2''d Ag2d 122.71(4) 2_555 . .
Ag1 Ag2''d Ag2'd 113.14(4) 2_555 . .
Ag2 Ag2''d Ag2' 13(2) . . .
Ag2 Ag2''d Ag2'' 153(8) . . .
Ag2 Ag2''d I2 46(1) . . .
Ag2 Ag2''d I2 129(1) . . 5_565
Ag2 Ag2''d S1 151(1) . . .
Ag2 Ag2''d S2 71.3(7) . . .
Ag2 Ag2''d S2 71.3(7) . . 2_555
Ag2 Ag2''d Ag1d 120.2(9) . . .
Ag2 Ag2''d Ag1d 120.2(9) . . 2_555
Ag2 Ag2''d Ag2d 4(1) . . .
Ag2 Ag2''d Ag2'd 10(1) . . .
Ag2' Ag2''d Ag2'' 140(8) . . .
Ag2' Ag2''d I2 59.2(9) . . .
Ag2' Ag2''d I2 142.1(9) . . 5_565
Ag2' Ag2''d S1 137.8(9) . . .
Ag2' Ag2''d S2 65.1(4) . . .
Ag2' Ag2''d S2 65.1(4) . . 2_555
Ag2' Ag2''d Ag1d 111.1(7) . . .
Ag2' Ag2''d Ag1d 111.1(7) . . 2_555
Ag2' Ag2''d Ag2d 17.1(9) . . .
Ag2' Ag2''d Ag2'd 3.3(9) . . .
Ag2'' Ag2''d I2 161(8) . . .
Ag2'' Ag2''d I2 78(8) . . 5_565
Ag2'' Ag2''d S1 2(8) . . .
Ag2'' Ag2''d S2 94(5) . . .
Ag2'' Ag2''d S2 94(5) . . 2_555
Ag2'' Ag2''d Ag1d 45(3) . . .
Ag2'' Ag2''d Ag1d 45(3) . . 2_555
Ag2'' Ag2''d Ag2d 157(8) . . .
Ag2'' Ag2''d Ag2'd 143(8) . . .
I2 Ag2''d I2 82.91(2) . . 5_565
I2 Ag2''d S1 163.04(3) . . .
I2 Ag2''d S2 97.12(3) . . .
I2 Ag2''d S2 97.12(3) . . 2_555
I2 Ag2''d Ag1d 139.577 . . .
I2 Ag2''d Ag1d 139.577 . . 2_555
I2 Ag2''d Ag2d 42.11(1) . . .
I2 Ag2''d Ag2'd 55.84(1) . . .
I2 Ag2''d I2 82.91(2) 5_565 . .
I2 Ag2''d S1 80.13(3) 5_565 . .
I2 Ag2''d S2 125.15(3) 5_565 . .
I2 Ag2''d S2 125.15(3) 5_565 . 2_555
I2 Ag2''d Ag1d 97.41(1) 5_565 . .
I2 Ag2''d Ag1d 97.41(1) 5_565 . 2_555
I2 Ag2''d Ag2d 125.02(1) 5_565 . .
I2 Ag2''d Ag2'd 138.75(1) 5_565 . .
S1 Ag2''d S2 92.64(3) . . .
S1 Ag2''d S2 92.64(3) . . 2_555
S1 Ag2''d Ag1d 44.12(1) . . .
S1 Ag2''d Ag1d 44.12(1) . . 2_555
S1 Ag2''d Ag2d 154.85(3) . . .
S1 Ag2''d Ag2'd 141.12(3) . . .
S2 Ag2''d S2 109.36(4) . . 2_555
S2 Ag2''d Ag1d 50.02(3) . . .
S2 Ag2''d Ag1d 114.46(3) . . 2_555
S2 Ag2''d Ag2d 73.34(3) . . .
S2 Ag2''d Ag2'd 66.57(3) . . .
S2 Ag2''d S2 109.36(4) 2_555 . .
S2 Ag2''d Ag1d 114.46(3) 2_555 . .
S2 Ag2''d Ag1d 50.02(3) 2_555 . 2_555
S2 Ag2''d Ag2d 73.34(3) 2_555 . .
S2 Ag2''d Ag2'd 66.57(3) 2_555 . .
Ag1d Ag2''d Ag1d 80.7021 . . 2_555
Ag1d Ag2''d Ag2d 122.759 . . .
Ag1d Ag2''d Ag2'd 113.47 . . .
Ag1d Ag2''d Ag1d 80.7021 2_555 . .
Ag1d Ag2''d Ag2d 122.759 2_555 . .
Ag1d Ag2''d Ag2'd 113.47 2_555 . .
Ag2d Ag2''d Ag2'd 13.7312 . . .
Ag1 Ag3d Ag3 109(*) 8_454 . .
Ag1 Ag3d Ag3 107.2(7) 8_454 . 2_555
Ag1 Ag3d Ag3' 95(1) 8_454 . 5_565
Ag1 Ag3d Ag4 104.1(3) 8_454 . 3_544
Ag1 Ag3d Ag4 122.2(3) 8_454 . 7_455
Ag1 Ag3d Ag4 110.2(7) 8_454 . 8_454
Ag1 Ag3d Ag4' 108.2(3) 8_454 . 3_544
Ag1 Ag3d I1 71.87(4) 8_454 . 7_454
Ag1 Ag3d I2 56.22(4) 8_454 . 5_565
Ag1 Ag3d S1 142.27(5) 8_454 . .
Ag1 Ag3d S2 51.89(5) 8_454 . 8_454
Ag1 Ag3d Ag1d 112.07(4) 8_454 . 2_555
Ag1 Ag3d Ag1d 2.24(4) 8_454 . 8_454
Ag1 Ag3d Ag3d 106.33(4) 8_454 . 2_555
Ag1 Ag3d Ag4d 107.11(4) 8_454 . 3_544
Ag1 Ag3d Ag4d 121.94(4) 8_454 . 7_455
Ag1 Ag3d Ag4d 112.57(4) 8_454 . 8_454
Ag3 Ag3d Ag3 132(*) . . 2_555
Ag3 Ag3d Ag3' 135(*) . . 5_565
Ag3 Ag3d Ag4 29(*) . . 3_544
Ag3 Ag3d Ag4 113(*) . . 7_455
Ag3 Ag3d Ag4 2(*) . . 8_454
Ag3 Ag3d Ag4' 20(*) . . 3_544
Ag3 Ag3d I1 65(*) . . 7_454
Ag3 Ag3d I2 154(*) . . 5_565
Ag3 Ag3d S1 99(*) . . .
Ag3 Ag3d S2 73(*) . . 8_454
Ag3 Ag3d Ag1d 83(*) . . 2_555
Ag3 Ag3d Ag1d 112(*) . . 8_454
Ag3 Ag3d Ag3d 134(*) . . 2_555
Ag3 Ag3d Ag4d 32(*) . . 3_544
Ag3 Ag3d Ag4d 112(*) . . 7_455
Ag3 Ag3d Ag4d 4(*) . . 8_454
Ag3 Ag3d Ag3 132(*) 2_555 . .
Ag3 Ag3d Ag3' 14(1) 2_555 . 5_565
Ag3 Ag3d Ag4 112.8(8) 2_555 . 3_544
Ag3 Ag3d Ag4 19.9(8) 2_555 . 7_455
Ag3 Ag3d Ag4 133(1) 2_555 . 8_454
Ag3 Ag3d Ag4' 118.3(8) 2_555 . 3_544
Ag3 Ag3d I1 158.0(6) 2_555 . 7_454
Ag3 Ag3d I2 73.7(6) 2_555 . 5_565
Ag3 Ag3d S1 66.6(7) 2_555 . .
Ag3 Ag3d S2 109.5(7) 2_555 . 8_454
Ag3 Ag3d Ag1d 109.8(7) 2_555 . 2_555
Ag3 Ag3d Ag1d 105.0(7) 2_555 . 8_454
Ag3 Ag3d Ag3d 1.2(6) 2_555 . 2_555
Ag3 Ag3d Ag4d 108.4(6) 2_555 . 3_544
Ag3 Ag3d Ag4d 20.2(6) 2_555 . 7_455
Ag3 Ag3d Ag4d 128.5(6) 2_555 . 8_454
Ag3' Ag3d Ag4 110(2) 5_565 . 3_544
Ag3' Ag3d Ag4 28(1) 5_565 . 7_455
Ag3' Ag3d Ag4 136(2) 5_565 . 8_454
Ag3' Ag3d Ag4' 117(2) 5_565 . 3_544
Ag3' Ag3d I1 160(2) 5_565 . 7_454
Ag3' Ag3d I2 71(2) 5_565 . 5_565
Ag3' Ag3d S1 80(1) 5_565 . .
Ag3' Ag3d S2 97(1) 5_565 . 8_454
Ag3' Ag3d Ag1d 122(1) 5_565 . 2_555
Ag3' Ag3d Ag1d 93(1) 5_565 . 8_454
Ag3' Ag3d Ag3d 14(1) 5_565 . 2_555
Ag3' Ag3d Ag4d 106(2) 5_565 . 3_544
Ag3' Ag3d Ag4d 28(1) 5_565 . 7_455
Ag3' Ag3d Ag4d 131(2) 5_565 . 8_454
Ag4 Ag3d Ag4 94.9(8) 3_544 . 7_455
Ag4 Ag3d Ag4 30.3(9) 3_544 . 8_454
Ag4 Ag3d Ag4' 9.4(5) 3_544 . 3_544
Ag4 Ag3d I1 88.2(5) 3_544 . 7_454
Ag4 Ag3d I2 159.9(3) 3_544 . 5_565
Ag4 Ag3d S1 112.6(3) 3_544 . .
Ag4 Ag3d S2 54.9(2) 3_544 . 8_454
Ag4 Ag3d Ag1d 110.7(3) 3_544 . 2_555
Ag4 Ag3d Ag1d 105.5(3) 3_544 . 8_454
Ag4 Ag3d Ag3d 113.9(6) 3_544 . 2_555
Ag4 Ag3d Ag4d 4.6(5) 3_544 . 3_544
Ag4 Ag3d Ag4d 94.3(6) 3_544 . 7_455
Ag4 Ag3d Ag4d 26.9(4) 3_544 . 8_454
Ag4 Ag3d Ag4 94.9(8) 7_455 . 3_544
Ag4 Ag3d Ag4 113(1) 7_455 . 8_454
Ag4 Ag3d Ag4' 99.3(8) 7_455 . 3_544
Ag4 Ag3d I1 164.0(2) 7_455 . 7_454
Ag4 Ag3d I2 93.4(5) 7_455 . 5_565
Ag4 Ag3d S1 64.1(2) 7_455 . .
Ag4 Ag3d S2 107.2(3) 7_455 . 8_454
Ag4 Ag3d Ag1d 110.8(2) 7_455 . 2_555
Ag4 Ag3d Ag1d 120.2(3) 7_455 . 8_454
Ag4 Ag3d Ag3d 21.1(5) 7_455 . 2_555
Ag4 Ag3d Ag4d 90.3(5) 7_455 . 3_544
Ag4 Ag3d Ag4d 0.8(4) 7_455 . 7_455
Ag4 Ag3d Ag4d 108.6(5) 7_455 . 8_454
Ag4 Ag3d Ag4 30.3(9) 8_454 . 3_544
Ag4 Ag3d Ag4 113(1) 8_454 . 7_455
Ag4 Ag3d Ag4' 21.1(9) 8_454 . 3_544
Ag4 Ag3d I1 64(1) 8_454 . 7_454
Ag4 Ag3d I2 153(1) 8_454 . 5_565
Ag4 Ag3d S1 97.8(4) 8_454 . .
Ag4 Ag3d S2 74.4(4) 8_454 . 8_454
Ag4 Ag3d Ag1d 81.3(6) 8_454 . 2_555
Ag4 Ag3d Ag1d 112.3(6) 8_454 . 8_454
Ag4 Ag3d Ag3d 134(1) 8_454 . 2_555
Ag4 Ag3d Ag4d 33.0(8) 8_454 . 3_544
Ag4 Ag3d Ag4d 113(1) 8_454 . 7_455
Ag4 Ag3d Ag4d 5(1) 8_454 . 8_454
Ag4' Ag3d I1 81.7(6) 3_544 . 7_454
Ag4' Ag3d I2 163.9(4) 3_544 . 5_565
Ag4' Ag3d S1 106.9(2) 3_544 . .
Ag4' Ag3d S2 61.74(8) 3_544 . 8_454
Ag4' Ag3d Ag1d 101.3(3) 3_544 . 2_555
Ag4' Ag3d Ag1d 109.9(3) 3_544 . 8_454
Ag4' Ag3d Ag3d 119.4(6) 3_544 . 2_555
Ag4' Ag3d Ag4d 11.9(5) 3_544 . 3_544
Ag4' Ag3d Ag4d 98.8(6) 3_544 . 7_455
Ag4' Ag3d Ag4d 17.4(4) 3_544 . 8_454
I1 Ag3d I2 88.79(1) 7_454 . 5_565
I1 Ag3d S1 100.20(2) 7_454 . .
I1 Ag3d S2 87.52(3) 7_454 . 8_454
I1 Ag3d Ag1d 53.68(1) 7_454 . 2_555
I1 Ag3d Ag1d 73.75(1) 7_454 . 8_454
I1 Ag3d Ag3d 157.14(1) 7_454 . 2_555
I1 Ag3d Ag4d 92.48(1) 7_454 . 3_544
I1 Ag3d Ag4d 164.53(1) 7_454 . 7_455
I1 Ag3d Ag4d 68.56(1) 7_454 . 8_454
I2 Ag3d S1 87.48(4) 5_565 . .
I2 Ag3d S2 105.11(3) 5_565 . 8_454
I2 Ag3d Ag1d 83.13(1) 5_565 . 2_555
I2 Ag3d Ag1d 54.67(1) 5_565 . 8_454
I2 Ag3d Ag3d 72.4899 5_565 . 2_555
I2 Ag3d Ag4d 161.83(1) 5_565 . 3_544
I2 Ag3d Ag4d 93.8232 5_565 . 7_455
I2 Ag3d Ag4d 157.33 5_565 . 8_454
S1 Ag3d S2 165.47(5) . . 8_454
S1 Ag3d Ag1d 46.74(2) . . 2_555
S1 Ag3d Ag1d 141.24(4) . . 8_454
S1 Ag3d Ag3d 66.77(2) . . 2_555
S1 Ag3d Ag4d 110.09(4) . . 3_544
S1 Ag3d Ag4d 64.75(2) . . 7_455
S1 Ag3d Ag4d 97.29(3) . . 8_454
S2 Ag3d Ag1d 140.57(3) 8_454 . 2_555
S2 Ag3d Ag1d 52.74(3) 8_454 . 8_454
S2 Ag3d Ag3d 109.60(3) 8_454 . 2_555
S2 Ag3d Ag4d 56.88(3) 8_454 . 3_544
S2 Ag3d Ag4d 106.43(3) 8_454 . 7_455
S2 Ag3d Ag4d 73.94(3) 8_454 . 8_454
Ag1d Ag3d Ag1d 112.847 2_555 . 8_454
Ag1d Ag3d Ag3d 109.635 2_555 . 2_555
Ag1d Ag3d Ag4d 112.069 2_555 . 3_544
Ag1d Ag3d Ag4d 111.478 2_555 . 7_455
Ag1d Ag3d Ag4d 84.1242 2_555 . 8_454
Ag1d Ag3d Ag1d 112.847 8_454 . 2_555
Ag1d Ag3d Ag3d 104.114 8_454 . 2_555
Ag1d Ag3d Ag4d 108.418 8_454 . 3_544
Ag1d Ag3d Ag4d 119.915 8_454 . 7_455
Ag1d Ag3d Ag4d 114.619 8_454 . 8_454
Ag3d Ag3d Ag4d 109.426 2_555 . 3_544
Ag3d Ag3d Ag4d 21.419 2_555 . 7_455
Ag3d Ag3d Ag4d 129.708 2_555 . 8_454
Ag4d Ag3d Ag4d 89.7659 3_544 . 7_455
Ag4d Ag3d Ag4d 29.1489 3_544 . 8_454
Ag4d Ag3d Ag4d 89.7659 7_455 . 3_544
Ag4d Ag3d Ag4d 108.289 7_455 . 8_454
Ag4d Ag3d Ag4d 29.1489 8_454 . 3_544
Ag4d Ag3d Ag4d 108.289 8_454 . 7_455
Ag2' Ag4d Ag3 106.2(9) 5_665 . 3_555
Ag2' Ag4d Ag3 140.1(8) 5_665 . 7_555
Ag2' Ag4d Ag3 131(1) 5_665 . 8_555
Ag2' Ag4d Ag3' 144.0(9) 5_665 . 3_545
Ag2' Ag4d Ag3' 114.4(6) 5_665 . 7_565
Ag2' Ag4d Ag4 30(3) 5_665 . .
Ag2' Ag4d Ag4 99.1(9) 5_665 . 6_665
Ag2' Ag4d Ag4' 98(1) 5_665 . .
Ag2' Ag4d I1 60.4(5) 5_665 . .
Ag2' Ag4d S1 92.6(7) 5_665 . 7_555
Ag2' Ag4d S2 135.7(7) 5_665 . .
Ag2' Ag4d S2 60.2(6) 5_665 . 6_665
Ag2' Ag4d Ag2'd 2.7(7) 5_665 . 5_665
Ag2' Ag4d Ag3d 106.3(5) 5_665 . 3_555
Ag2' Ag4d Ag3d 140.0(7) 5_665 . 7_555
Ag2' Ag4d Ag3d 130.8(5) 5_665 . 8_555
Ag2' Ag4d Ag4d 103.2(5) 5_665 . 6_665
Ag3 Ag4d Ag3 90(1) 3_555 . 7_555
Ag3 Ag4d Ag3 117(2) 3_555 . 8_555
Ag3 Ag4d Ag3' 98(1) 3_555 . 3_545
Ag3 Ag4d Ag3' 18(1) 3_555 . 7_565
Ag3 Ag4d Ag4 98(7) 3_555 . .
Ag3 Ag4d Ag4 32(1) 3_555 . 6_665
Ag3 Ag4d Ag4' 30(2) 3_555 . .
Ag3 Ag4d I1 156.8(9) 3_555 . .
Ag3 Ag4d S1 107.1(8) 3_555 . 7_555
Ag3 Ag4d S2 86.3(5) 3_555 . .
Ag3 Ag4d S2 55.2(6) 3_555 . 6_665
Ag3 Ag4d Ag2'd 105.4(7) 3_555 . 5_665
Ag3 Ag4d Ag3d 0.6(8) 3_555 . 3_555
Ag3 Ag4d Ag3d 90.7(9) 3_555 . 7_555
Ag3 Ag4d Ag3d 117.0(9) 3_555 . 8_555
Ag3 Ag4d Ag4d 24.3(8) 3_555 . 6_665
Ag3 Ag4d Ag3 90(1) 7_555 . 3_555
Ag3 Ag4d Ag3 30(2) 7_555 . 8_555
Ag3 Ag4d Ag3' 12.7(7) 7_555 . 3_545
Ag3 Ag4d Ag3' 73.4(5) 7_555 . 7_565
Ag3 Ag4d Ag4 169(5) 7_555 . .
Ag3 Ag4d Ag4 112(1) 7_555 . 6_665
Ag3 Ag4d Ag4' 113(2) 7_555 . .
Ag3 Ag4d I1 112.6(4) 7_555 . .
Ag3 Ag4d S1 47.5(5) 7_555 . 7_555
Ag3 Ag4d S2 80.4(5) 7_555 . .
Ag3 Ag4d S2 105.5(5) 7_555 . 6_665
Ag3 Ag4d Ag2'd 137.9(5) 7_555 . 5_665
Ag3 Ag4d Ag3d 89.4(4) 7_555 . 3_555
Ag3 Ag4d Ag3d 1.0(4) 7_555 . 7_555
Ag3 Ag4d Ag3d 29.8(4) 7_555 . 8_555
Ag3 Ag4d Ag4d 105.5(4) 7_555 . 6_665
Ag3 Ag4d Ag3 117(2) 8_555 . 3_555
Ag3 Ag4d Ag3 30(2) 8_555 . 7_555
Ag3 Ag4d Ag3' 20(2) 8_555 . 3_545
Ag3 Ag4d Ag3' 102(2) 8_555 . 7_565
Ag3 Ag4d Ag4 145(8) 8_555 . .
Ag3 Ag4d Ag4 130(1) 8_555 . 6_665
Ag3 Ag4d Ag4' 132(2) 8_555 . .
Ag3 Ag4d I1 84(2) 8_555 . .
Ag3 Ag4d S1 54(1) 8_555 . 7_555
Ag3 Ag4d S2 72(1) 8_555 . .
Ag3 Ag4d S2 130(1) 8_555 . 6_665
Ag3 Ag4d Ag2'd 130(1) 8_555 . 5_665
Ag3 Ag4d Ag3d 117(1) 8_555 . 3_555
Ag3 Ag4d Ag3d 29(2) 8_555 . 7_555
Ag3 Ag4d Ag3d 0(2) 8_555 . 8_555
Ag3 Ag4d Ag4d 126(1) 8_555 . 6_665
Ag3' Ag4d Ag3' 82.7(7) 3_545 . 7_565
Ag3' Ag4d Ag4 164(7) 3_545 . .
Ag3' Ag4d Ag4 115(1) 3_545 . 6_665
Ag3' Ag4d Ag4' 116(2) 3_545 . .
Ag3' Ag4d I1 103.5(6) 3_545 . .
Ag3' Ag4d S1 54.2(6) 3_545 . 7_555
Ag3' Ag4d S2 71.2(6) 3_545 . .
Ag3' Ag4d S2 118.1(6) 3_545 . 6_665
Ag3' Ag4d Ag2'd 142.4(6) 3_545 . 5_665
Ag3' Ag4d Ag3d 97.3(6) 3_545 . 3_555
Ag3' Ag4d Ag3d 11.8(6) 3_545 . 7_555
Ag3' Ag4d Ag3d 19.5(6) 3_545 . 8_555
Ag3' Ag4d Ag4d 109.4(6) 3_545 . 6_665
Ag3' Ag4d Ag3' 82.7(7) 7_565 . 3_545
Ag3' Ag4d Ag4 113(7) 7_565 . .
Ag3' Ag4d Ag4 48.8(9) 7_565 . 6_665
Ag3' Ag4d Ag4' 48(2) 7_565 . .
Ag3' Ag4d I1 173.8(3) 7_565 . .
Ag3' Ag4d S1 90.5(3) 7_565 . 7_555
Ag3' Ag4d S2 90.5(4) 7_565 . .
Ag3' Ag4d S2 56.0(4) 7_565 . 6_665
Ag3' Ag4d Ag2'd 112.8(4) 7_565 . 5_665
Ag3' Ag4d Ag3d 17.2(3) 7_565 . 3_555
Ag3' Ag4d Ag3d 74.4(3) 7_565 . 7_555
Ag3' Ag4d Ag3d 102.2(3) 7_565 . 8_555
Ag3' Ag4d Ag4d 41.0(3) 7_565 . 6_665
Ag4 Ag4d Ag4 78(7) . . 6_665
Ag4 Ag4d Ag4' 77(7) . . .
Ag4 Ag4d I1 61(7) . . .
Ag4 Ag4d S1 123(4) . . 7_555
Ag4 Ag4d S2 107(3) . . .
Ag4 Ag4d S2 73(6) . . 6_665
Ag4 Ag4d Ag2'd 33(3) . . 5_665
Ag4 Ag4d Ag3d 98(7) . . 3_555
Ag4 Ag4d Ag3d 169(6) . . 7_555
Ag4 Ag4d Ag3d 145(7) . . 8_555
Ag4 Ag4d Ag4d 84(7) . . 6_665
Ag4 Ag4d Ag4 78(7) 6_665 . .
Ag4 Ag4d Ag4' 2.4(6) 6_665 . .
Ag4 Ag4d I1 127.0(9) 6_665 . .
Ag4 Ag4d S1 138.9(8) 6_665 . 7_555
Ag4 Ag4d S2 69.4(5) 6_665 . .
Ag4 Ag4d S2 72.4(6) 6_665 . 6_665
Ag4 Ag4d Ag2'd 99.8(7) 6_665 . 5_665
Ag4 Ag4d Ag3d 32.4(8) 6_665 . 3_555
Ag4 Ag4d Ag3d 112.8(9) 6_665 . 7_555
Ag4 Ag4d Ag3d 130.0(7) 6_665 . 8_555
Ag4 Ag4d Ag4d 7.9(9) 6_665 . 6_665
Ag4' Ag4d I1 128(2) . . .
Ag4' Ag4d S1 137(1) . . 7_555
Ag4' Ag4d S2 71.8(1) . . .
Ag4' Ag4d S2 70.0(2) . . 6_665
Ag4' Ag4d Ag2'd 98(1) . . 5_665
Ag4' Ag4d Ag3d 31(1) . . 3_555
Ag4' Ag4d Ag3d 113(2) . . 7_555
Ag4' Ag4d Ag3d 132(1) . . 8_555
Ag4' Ag4d Ag4d 7(2) . . 6_665
I1 Ag4d S1 92.99(3) . . 7_555
I1 Ag4d S2 91.65(3) . . .
I1 Ag4d S2 119.71(3) . . 6_665
I1 Ag4d Ag2'd 62.14(1) . . 5_665
I1 Ag4d Ag3d 157.37(1) . . 3_555
I1 Ag4d Ag3d 111.72(1) . . 7_555
I1 Ag4d Ag3d 84.01(1) . . 8_555
I1 Ag4d Ag4d 134.84(1) . . 6_665
S1 Ag4d S2 124.69(4) 7_555 . .
S1 Ag4d S2 80.02(4) 7_555 . 6_665
S1 Ag4d Ag2'd 90.42(2) 7_555 . 5_665
S1 Ag4d Ag3d 106.49(3) 7_555 . 3_555
S1 Ag4d Ag3d 47.45(2) 7_555 . 7_555
S1 Ag4d Ag3d 53.89(3) 7_555 . 8_555
S1 Ag4d Ag4d 131.35(3) 7_555 . 6_665
S2 Ag4d S2 140.54(4) . . 6_665
S2 Ag4d Ag2'd 138.44(3) . . 5_665
S2 Ag4d Ag3d 86.67(3) . . 3_555
S2 Ag4d Ag3d 80.04(3) . . 7_555
S2 Ag4d Ag3d 71.94(3) . . 8_555
S2 Ag4d Ag4d 71.37(3) . . 6_665
S2 Ag4d S2 140.54(4) 6_665 . .
S2 Ag4d Ag2'd 58.16(3) 6_665 . 5_665
S2 Ag4d Ag3d 54.98(3) 6_665 . 3_555
S2 Ag4d Ag3d 106.32(3) 6_665 . 7_555
S2 Ag4d Ag3d 130.21(3) 6_665 . 8_555
S2 Ag4d Ag4d 69.47(3) 6_665 . 6_665
Ag2'd Ag4d Ag3d 105.43 5_665 . 3_555
Ag2'd Ag4d Ag3d 137.861 5_665 . 7_555
Ag2'd Ag4d Ag3d 130.175 5_665 . 8_555
Ag2'd Ag4d Ag4d 103.522 5_665 . 6_665
Ag3d Ag4d Ag3d 90.2342 3_555 . 7_555
Ag3d Ag4d Ag3d 116.64 3_555 . 8_555
Ag3d Ag4d Ag4d 24.9377 3_555 . 6_665
Ag3d Ag4d Ag3d 90.2342 7_555 . 3_555
Ag3d Ag4d Ag3d 28.8734 7_555 . 8_555
Ag3d Ag4d Ag4d 106.167 7_555 . 6_665
Ag3d Ag4d Ag3d 116.64 8_555 . 3_555
Ag3d Ag4d Ag3d 28.8734 8_555 . 7_555
Ag3d Ag4d Ag4d 125.913 8_555 . 6_665

loop_
_geom_bond_atom_site_label_1
_geom_bond_atom_site_label_2
_geom_bond_distance
_geom_bond_site_symmetry_1
_geom_bond_site_symmetry_2
Ag1 Ag2' 3.35(2) . 3_545
Ag1 Ag2'' 3.14(3) . .
Ag1 Ag3 3.50(3) . 2_555
Ag1 Ag3 3.14(3) . 8_555
Ag1 Ag3' 3.37(2) . 3_545
Ag1 I1 3.112(2) . 7_455
Ag1 I2 2.986(2) . 3_545
Ag1 S1 2.482(2) . .
Ag1 S2 2.519(2) . .
Ag1 Ag1d 0.124(2) . .
Ag1 Ag2'd 3.338(2) . 3_545
Ag1 Ag2''d 3.214(2) . .
Ag1 Ag3d 3.125(2) . 8_555
Ag2 Ag2' 1.25(5) . .
Ag2 Ag2'' 1.26(6) . .
Ag2 Ag4 3.38(3) . 5_665
Ag2 Ag4 3.38(3) . 6_665
Ag2 I2 2.79(3) . .
Ag2 I2 3.44(3) . 5_565
Ag2 S2 2.43(2) . .
Ag2 S2 2.43(2) . 2_555
Ag2 Ag2d 0.11(3) . .
Ag2 Ag2'd 1.09(3) . .
Ag2 Ag2''d 1.16(3) . .
Ag2' Ag1 3.35(2) . 3_554
Ag2' Ag1 3.35(2) . 4_555
Ag2' Ag2 1.25(5) . .
Ag2' Ag2'' 2.43(5) . .
Ag2' Ag4 3.41(4) . .
Ag2' Ag4 2.52(4) . 5_665
Ag2' Ag4 3.41(4) . 2_555
Ag2' Ag4 2.52(4) . 6_665
Ag2' Ag4' 2.95(4) . .
Ag2' Ag4' 2.95(4) . 5_665
Ag2' I1 2.86(3) . 5_665
Ag2' I2 3.03(4) . .
Ag2' S2 2.64(1) . .
Ag2' S2 2.64(1) . 2_555
Ag2' Ag1d 3.25(2) . 3_554
Ag2' Ag1d 3.25(2) . 4_555
Ag2' Ag2d 1.35(4) . .
Ag2' Ag2'd 0.19(4) . .
Ag2' Ag2''d 2.35(3) . .
Ag2' Ag4d 2.71(3) . 5_665
Ag2' Ag4d 2.71(3) . 6_665
Ag2'' Ag1 3.14(3) . .
Ag2'' Ag1 3.14(3) . 2_555
Ag2'' Ag2 1.26(6) . .
Ag2'' Ag2' 2.43(5) . .
Ag2'' I2 2.57(2) . 5_565
Ag2'' S1 3.35(5) . .
Ag2'' S2 2.55(1) . .
Ag2'' S2 2.55(1) . 2_555
Ag2'' Ag1d 3.23(3) . .
Ag2'' Ag1d 3.23(3) . 2_555
Ag2'' Ag2d 1.18(5) . .
Ag2'' Ag2'd 2.31(4) . .
Ag2'' Ag2''d 0.11(5) . .
Ag3 Ag1 3.50(3) . 2_555
Ag3 Ag1 3.14(3) . 8_454
Ag3 Ag3 2.01(7) . 2_555
Ag3 Ag3' 1.03(5) . 5_565
Ag3 Ag4 2.80(4) . 3_544
Ag3 Ag4 3.33(5) . 7_455
Ag3 Ag4 1.60(5) . 8_454
Ag3 Ag4' 2.07(3) . 3_544
Ag3 I1 3.13(4) . 7_454
Ag3 I2 3.26(2) . 5_565
Ag3 S1 2.46(3) . .
Ag3 S2 2.46(3) . 8_454
Ag3 Ag1d 3.49(3) . 2_555
Ag3 Ag1d 3.16(3) . 8_454
Ag3 Ag3d 0.06(4) . .
Ag3 Ag3d 1.97(5) . 2_555
Ag3 Ag4d 2.76(2) . 3_544
Ag3 Ag4d 3.10(4) . 7_455
Ag3 Ag4d 1.40(3) . 8_454
Ag3' Ag1 3.37(2) . 3_554
Ag3' Ag1 3.37(2) . 4_555
Ag3' Ag3 1.03(5) . 5_565
Ag3' Ag3 1.03(5) . 6_565
Ag3' Ag4 2.47(3) . 3_554
Ag3' Ag4 3.32(4) . 7_465
Ag3' Ag4 2.47(3) . 4_555
Ag3' Ag4 3.32(4) . 8_464
Ag3' Ag4' 2.73(3) . 3_554
Ag3' Ag4' 2.73(3) . 7_465
Ag3' I2 3.04(3) . .
Ag3' S1 2.48(2) . 5_565
Ag3' S2 2.77(2) . 3_554
Ag3' S2 2.77(2) . 4_555
Ag3' Ag1d 3.35(2) . 3_554
Ag3' Ag1d 3.35(2) . 4_555
Ag3' Ag3d 0.994(5) . 5_565
Ag3' Ag3d 0.994(5) . 6_565
Ag3' Ag4d 2.24(1) . 3_554
Ag3' Ag4d 3.22(2) . 7_465
Ag3' Ag4d 2.24(1) . 4_555
Ag3' Ag4d 3.22(2) . 8_464
Ag4 Ag2 3.38(3) . 5_665
Ag4 Ag2' 3.41(4) . .
Ag4 Ag2' 2.52(4) . 5_665
Ag4 Ag3 2.80(4) . 3_555
Ag4 Ag3 3.33(5) . 7_555
Ag4 Ag3 1.60(5) . 8_555
Ag4 Ag3' 2.47(3) . 3_545
Ag4 Ag3' 3.32(4) . 7_565
Ag4 Ag4 1.65(4) . 6_665
Ag4 Ag4' 0.83(3) . .
Ag4 I1 2.85(3) . .
Ag4 S1 3.14(2) . 7_555
Ag4 S2 2.58(1) . .
Ag4 S2 2.48(2) . 6_665
Ag4 Ag2d 3.47(2) . 5_665
Ag4 Ag2'd 2.65(2) . 5_665
Ag4 Ag3d 2.85(3) . 3_555
Ag4 Ag3d 3.30(3) . 7_555
Ag4 Ag3d 1.66(3) . 8_555
Ag4 Ag4d 0.23(3) . .
Ag4 Ag4d 1.68(3) . 6_665
Ag4' Ag2' 2.95(4) . .
Ag4' Ag2' 2.95(4) . 5_665
Ag4' Ag3 2.07(3) . 3_555
Ag4' Ag3 2.07(3) . 8_555
Ag4' Ag3' 2.73(3) . 3_545
Ag4' Ag3' 2.73(3) . 7_565
Ag4' Ag4 0.83(3) . .
Ag4' Ag4 0.83(3) . 6_665
Ag4' S2 2.379(2) . .
Ag4' S2 2.379(2) . 6_665
Ag4' Ag2'd 3.08(1) . .
Ag4' Ag2'd 3.08(1) . 5_665
Ag4' Ag3d 2.12(1) . 3_555
Ag4' Ag3d 2.12(1) . 8_555
Ag4' Ag4d 0.851(3) . .
Ag4' Ag4d 0.851(3) . 6_665
Sb S1 2.425(2) . 1_565
Sb S2 2.429(1) . 3_554
Sb S2 2.429(1) . 4_555
Ag1d Ag1 0.124(2) . .
Ag1d Ag2' 3.25(2) . 3_545
Ag1d Ag2'' 3.23(3) . .
Ag1d Ag3 3.49(3) . 2_555
Ag1d Ag3 3.16(3) . 8_555
Ag1d Ag3' 3.35(2) . 3_545
Ag1d I1 3.0166(4) . 7_455
Ag1d I2 2.9183(5) . 3_545
Ag1d S1 2.5451(9) . .
Ag1d S2 2.567(1) . .
Ag1d Ag1d 3.4648 . 2_556
Ag1d Ag2'd 3.236 . 3_545
Ag1d Ag2''d 3.3047 . .
Ag1d Ag3d 3.4938 . 2_555
Ag1d Ag3d 3.144 . 8_555
Ag2d Ag2 0.11(3) . .
Ag2d Ag2' 1.35(4) . .
Ag2d Ag2'' 1.18(5) . .
Ag2d Ag4 3.47(2) . 5_665
Ag2d Ag4 3.47(2) . 6_665
Ag2d I2 2.7630(6) . .
Ag2d I2 3.3303(6) . 5_565
Ag2d S2 2.463(1) . .
Ag2d S2 2.463(1) . 2_555
Ag2d Ag2'd 1.1946 . .
Ag2d Ag2''d 1.0833 . .
Ag2'd Ag1 3.338(2) . 3_554
Ag2'd Ag1 3.338(2) . 4_555
Ag2'd Ag2 1.09(3) . .
Ag2'd Ag2' 0.19(4) . .
Ag2'd Ag2'' 2.31(4) . .
Ag2'd Ag4 2.65(2) . 5_665
Ag2'd Ag4 2.65(2) . 6_665
Ag2'd Ag4' 3.08(1) . .
Ag2'd Ag4' 3.08(1) . 5_665
Ag2'd I1 2.9934(6) . 5_665
Ag2'd I2 2.8836(6) . .
Ag2'd S2 2.628(1) . .
Ag2'd S2 2.628(1) . 2_555
Ag2'd Ag1d 3.236 . 3_554
Ag2'd Ag1d 3.236 . 4_555
Ag2'd Ag2d 1.1946 . .
Ag2'd Ag2''d 2.2189 . .
Ag2'd Ag4d 2.8453 . 5_665
Ag2'd Ag4d 2.8453 . 6_665
Ag2''d Ag1 3.214(2) . .
Ag2''d Ag1 3.214(2) . 2_555
Ag2''d Ag2 1.16(3) . .
Ag2''d Ag2' 2.35(3) . .
Ag2''d Ag2'' 0.11(5) . .
Ag2''d I2 3.4695(6) . .
Ag2''d I2 2.5882(6) . 5_565
Ag2''d S1 3.461(2) . .
Ag2''d S2 2.544(1) . .
Ag2''d S2 2.544(1) . 2_555
Ag2''d Ag1d 3.3047 . .
Ag2''d Ag1d 3.3047 . 2_555
Ag2''d Ag2d 1.0833 . .
Ag2''d Ag2'd 2.2189 . .
Ag3d Ag1 3.125(2) . 8_454
Ag3d Ag3 0.06(4) . .
Ag3d Ag3 1.97(5) . 2_555
Ag3d Ag3' 0.994(5) . 5_565
Ag3d Ag4 2.85(3) . 3_544
Ag3d Ag4 3.30(3) . 7_455
Ag3d Ag4 1.66(3) . 8_454
Ag3d Ag4' 2.12(1) . 3_544
Ag3d I1 3.1541(3) . 7_454
Ag3d I2 3.2097(6) . 5_565
Ag3d S1 2.448(2) . .
Ag3d S2 2.476(1) . 8_454
Ag3d Ag1d 3.4938 . 2_555
Ag3d Ag1d 3.144 . 8_454
Ag3d Ag3d 1.9314 . 2_555
Ag3d Ag4d 2.8058 . 3_544
Ag3d Ag4d 3.0771 . 7_455
Ag3d Ag4d 1.4607 . 8_454
Ag4d Ag2' 2.71(3) . 5_665
Ag4d Ag3 2.76(2) . 3_555
Ag4d Ag3 3.10(4) . 7_555
Ag4d Ag3 1.40(3) . 8_555
Ag4d Ag3' 2.24(1) . 3_545
Ag4d Ag3' 3.22(2) . 7_565
Ag4d Ag4 0.23(3) . .
Ag4d Ag4 1.68(3) . 6_665
Ag4d Ag4' 0.851(3) . .
Ag4d I1 2.9520(5) . .
Ag4d S1 3.006(1) . 7_555
Ag4d S2 2.503(1) . .
Ag4d S2 2.532(1) . 6_665
Ag4d Ag2'd 2.8453 . 5_665
Ag4d Ag3d 2.8058 . 3_555
Ag4d Ag3d 3.0771 . 7_555
Ag4d Ag3d 1.4607 . 8_555
Ag4d Ag4d 1.6874 . 6_665
